data_4122908
loop_
_publ_author_name
'Han, Ying-Feng'
'Zhang, Long'
'Weng, Lin-Hong'
'Jin, Guo-Xin'

_publ_section_title
;
 H2-Initiated Reversible Switching between Two-Dimensional Metallacycles
 and Three-Dimensional Cylinders.
;
_journal_issue 41
_journal_name_full 'Journal of the American Chemical Society'
_journal_page_first 14608
_journal_paper_doi 10.1021/ja508543y
_journal_volume 136
_journal_year 2014
_chemical_formula_sum 'C54.5 H74.5 B4 F16 Ir2 N8.5 O2 S4'
_chemical_formula_weight 1740.60
_chemical_name_systematic
; 
 ? 
;
_space_group_crystal_system triclinic
_space_group_IT_number 2
_space_group_name_Hall '-P 1'
_space_group_name_H-M_alt 'P -1'
_symmetry_space_group_name_Hall '-P 1'
_symmetry_space_group_name_H-M 'P -1'
_atom_sites_solution_hydrogens geom
_audit_creation_method SHELXL-2013
_cell_angle_alpha 96.441(2)
_cell_angle_beta 97.220(2)
_cell_angle_gamma 106.428(2)
_cell_formula_units_Z 4
_cell_length_a 11.1337(10)
_cell_length_b 18.7761(17)
_cell_length_c 33.960(3)
_cell_measurement_reflns_used 9536
_cell_measurement_temperature 173(2)
_cell_measurement_theta_max 26.23
_cell_measurement_theta_min 2.29
_cell_volume 6673.5(10)
_computing_cell_refinement 'Bruker SAINT'
_computing_data_collection 'Bruker APEX2'
_computing_data_reduction 'Bruker SAINT'
_computing_molecular_graphics 'Bruker SHELXTL'
_computing_publication_material 'Bruker SHELXTL'
_computing_structure_refinement 'SHELXL-2013 (Sheldrick, 2013)'
_computing_structure_solution 'SHELXS-97 (Sheldrick, 2008)'
_diffrn_ambient_temperature 173(2)
_diffrn_measured_fraction_theta_full 0.986
_diffrn_measured_fraction_theta_max 0.987
_diffrn_measurement_device_type 'Bruker APEX-II CCD'
_diffrn_measurement_method '\f and \w scans'
_diffrn_radiation_type MoK\a
_diffrn_radiation_wavelength 0.71073
_diffrn_reflns_av_R_equivalents 0.0490
_diffrn_reflns_av_unetI/netI 0.0999
_diffrn_reflns_Laue_measured_fraction_full 0.986
_diffrn_reflns_Laue_measured_fraction_max 0.987
_diffrn_reflns_limit_h_max 12
_diffrn_reflns_limit_h_min -13
_diffrn_reflns_limit_k_max 23
_diffrn_reflns_limit_k_min -23
_diffrn_reflns_limit_l_max 41
_diffrn_reflns_limit_l_min -37
_diffrn_reflns_number 43415
_diffrn_reflns_point_group_measured_fraction_full 0.986
_diffrn_reflns_point_group_measured_fraction_max 0.987
_diffrn_reflns_theta_full 25.242
_diffrn_reflns_theta_max 26.010
_diffrn_reflns_theta_min 1.211
_exptl_absorpt_coefficient_mu 4.201
_exptl_absorpt_correction_T_max 0.745
_exptl_absorpt_correction_T_min 0.531
_exptl_absorpt_correction_type multi-scan
_exptl_absorpt_process_details sadabs
_exptl_crystal_colour red
_exptl_crystal_density_diffrn 1.732
_exptl_crystal_description sheet
_exptl_crystal_F_000 3436
_exptl_crystal_size_max 0.180
_exptl_crystal_size_mid 0.140
_exptl_crystal_size_min 0.020
_platon_squeeze_details
; 
 In asymmetric unit of this data, there were disorder anions 
 and solvents (two tetrafluoroborate anions, one DMF, two 
 methanol and one water molecules) which could not be 
 restrained properly. Therefore, SQUEEZE algorithm was used 
 to omit them. 
;
_refine_diff_density_max 2.211
_refine_diff_density_min -1.901
_refine_diff_density_rms 0.249
_refine_ls_extinction_method none
_refine_ls_goodness_of_fit_ref 1.022
_refine_ls_hydrogen_treatment constr
_refine_ls_matrix_type full
_refine_ls_number_parameters 1475
_refine_ls_number_reflns 25922
_refine_ls_number_restraints 198
_refine_ls_restrained_S_all 1.027
_refine_ls_R_factor_all 0.1122
_refine_ls_R_factor_gt 0.0719
_refine_ls_shift/su_max 0.002
_refine_ls_shift/su_mean 0.000
_refine_ls_structure_factor_coef Fsqd
_refine_ls_weighting_details
; 
 w=1/[\s^2^(Fo^2^)+(0.1467P)^2^] 
 where P=(Fo^2^+2Fc^2^)/3 
;
_refine_ls_weighting_scheme calc
_refine_ls_wR_factor_gt 0.2102
_refine_ls_wR_factor_ref 0.2364
_reflns_Friedel_coverage 0.000
_reflns_number_gt 16647
_reflns_number_total 25922
_reflns_threshold_expression 'I > 2\s(I)'
_cod_data_source_file ja508543y_si_001.cif
_cod_data_source_block 1a(BF4)4
_cod_original_formula_sum 'C54.50 H74.50 B4 F16 Ir2 N8.50 O2 S4'
_cod_database_code 4122908
_shelx_space_group_comment
; 
The symmetry employed for this shelxl refinement is uniquely defined 
by the following loop, which should always be used as a source of 
symmetry information in preference to the above space-group names. 
They are only intended as comments. 
;
_shelx_estimated_absorpt_t_min 0.519
_shelx_estimated_absorpt_t_max 0.921
_shelxl_version_number 2013-2

loop_
_space_group_symop_operation_xyz
'x, y, z'
'-x, -y, -z'

loop_
_atom_site_label
_atom_site_type_symbol
_atom_site_fract_x
_atom_site_fract_y
_atom_site_fract_z
_atom_site_U_iso_or_equiv
_atom_site_adp_type
_atom_site_occupancy
_atom_site_site_symmetry_order
_atom_site_calc_flag
_atom_site_refinement_flags_posn
_atom_site_refinement_flags_adp
_atom_site_refinement_flags_occupancy
_atom_site_disorder_assembly
_atom_site_disorder_group
Ir1 Ir 0.12260(4) 0.19115(2) 0.14457(2) 0.03028(13) Uani 1 1 d . . . . .
Ir2 Ir 0.32088(5) 0.77463(3) 0.07736(2) 0.03326(14) Uani 1 1 d . . . . .
Ir3 Ir 0.19644(5) 0.64005(3) 0.39185(2) 0.04766(16) Uani 1 1 d . . . . .
Ir4 Ir -0.02781(5) 0.05025(3) 0.36383(2) 0.04254(15) Uani 1 1 d . . . . .
S1 S -0.0170(3) 0.20380(18) 0.18756(9) 0.0390(7) Uani 1 1 d . . . . .
S2 S 0.2474(3) 0.72852(19) 0.13219(9) 0.0393(7) Uani 1 1 d . . . . .
S3 S 0.0182(3) 0.23848(18) 0.09625(9) 0.0339(7) Uani 1 1 d . . . . .
S4 S 0.1142(3) 0.75697(18) 0.04719(10) 0.0383(7) Uani 1 1 d . . . . .
S5 S 0.3357(3) 0.57204(19) 0.40548(9) 0.0392(7) Uani 1 1 d . . . . .
S6 S 0.1621(3) 0.0238(2) 0.37868(11) 0.0474(8) Uani 1 1 d . . . . .
S7 S 0.2742(4) 0.6652(2) 0.33295(12) 0.0536(9) Uani 1 1 d . . . . .
S8 S 0.0511(3) 0.12492(18) 0.31782(9) 0.0372(7) Uani 1 1 d . . . . .
N1 N -0.2270(9) 0.2113(5) 0.1379(3) 0.039(2) Uani 1 1 d . . . . .
N2 N -0.1238(9) 0.3168(5) 0.1763(3) 0.031(2) Uani 1 1 d . . . . .
N3 N 0.4004(10) 0.6657(6) 0.1759(3) 0.038(2) Uani 1 1 d . . . . .
N4 N 0.4181(13) 0.7790(6) 0.2012(4) 0.061(4) Uani 1 1 d . . . . .
N5 N 0.0884(9) 0.1986(5) 0.0242(3) 0.029(2) Uani 1 1 d . . . . .
N6 N 0.1875(8) 0.3140(5) 0.0511(3) 0.029(2) Uani 1 1 d . . . . .
N7 N -0.0576(9) 0.6460(5) 0.0743(3) 0.035(2) Uani 1 1 d . . . . .
N8 N -0.0245(9) 0.7526(5) 0.1094(3) 0.037(2) Uani 1 1 d . . . . .
N9 N 0.3959(12) 0.5810(6) 0.4872(3) 0.049(3) Uani 1 1 d . . . . .
N10 N 0.2622(9) 0.4793(5) 0.4607(3) 0.033(2) Uani 1 1 d . . . . .
N11 N 0.3668(10) 0.1318(6) 0.3646(4) 0.047(3) Uani 1 1 d . . . . .
N12 N 0.2842(13) 0.0450(7) 0.3129(3) 0.053(3) Uani 1 1 d . . . . .
N13 N 0.5237(11) 0.6748(6) 0.3555(3) 0.048(3) Uani 1 1 d . . . . .
N14 N 0.4228(12) 0.5799(7) 0.3093(4) 0.056(3) Uani 1 1 d . . . . .
N15 N -0.0913(10) 0.2234(6) 0.3067(3) 0.041(3) Uani 1 1 d . . . . .
N16 N -0.1585(10) 0.1206(6) 0.2624(3) 0.038(2) Uani 1 1 d . . . . .
B1 B 0.1623(14) 0.2682(8) 0.5465(4) 0.060(5) Uani 1 1 d D . . . .
B2 B 0.2487(19) 0.0500(11) 0.9710(6) 0.065(6) Uani 1 1 d . . . . .
B3 B 0.4677(17) 0.0589(11) 0.1831(5) 0.055(5) Uani 1 1 d . . . . .
B4 B 0.7469(17) 0.3354(11) 0.4081(6) 0.129(14) Uani 1 1 d D . . . .
B5 B 0.330(2) 0.5884(13) 0.7464(7) 0.233(15) Uiso 1 1 d D U . . .
B6 B 0.406(2) 0.5494(11) 0.9112(6) 0.16(2) Uani 1 1 d D . . . .
F1 F 0.1492(9) 0.2569(6) 0.5849(3) 0.081(3) Uani 1 1 d D . . . .
F2 F 0.2375(10) 0.2289(6) 0.5313(3) 0.078(3) Uani 1 1 d D . . . .
F3 F 0.0489(14) 0.2491(13) 0.5217(4) 0.181(9) Uani 1 1 d D . . . .
F4 F 0.2149(17) 0.3442(6) 0.5487(4) 0.145(6) Uani 1 1 d D . . . .
F5 F 0.1833(11) 0.0242(6) 1.0010(3) 0.103(4) Uani 1 1 d . U . . .
F6 F 0.3487(13) 0.1065(9) 0.9884(4) 0.166(8) Uani 1 1 d . U . . .
F7 F 0.2776(14) -0.0027(7) 0.9481(4) 0.123(5) Uani 1 1 d . U . . .
F8 F 0.1698(18) 0.0772(8) 0.9462(4) 0.141(6) Uani 1 1 d . . . . .
F9 F 0.4976(15) 0.1094(12) 0.1632(9) 0.224(13) Uani 1 1 d . . . . .
F10 F 0.5710(9) 0.0304(5) 0.1870(3) 0.080(3) Uani 1 1 d . . . . .
F11 F 0.4411(17) 0.0863(14) 0.2147(4) 0.198(10) Uani 1 1 d . . . . .
F12 F 0.3606(11) -0.0004(8) 0.1629(4) 0.126(5) Uani 1 1 d . . . . .
F13 F 0.7082(13) 0.2862(8) 0.3728(4) 0.114(4) Uani 1 1 d D . . . .
F14 F 0.6859(13) 0.3019(8) 0.4380(5) 0.137(5) Uani 1 1 d D . . . .
F15 F 0.8744(11) 0.3529(10) 0.4174(4) 0.155(7) Uani 1 1 d D . . . .
F16 F 0.6931(18) 0.3949(9) 0.4015(6) 0.187(9) Uani 1 1 d D . . . .
F17 F 0.323(2) 0.6622(11) 0.7453(8) 0.278(12) Uani 1 1 d D U . . .
F18 F 0.292(2) 0.5626(12) 0.7820(6) 0.248(11) Uani 1 1 d D U . . .
F19 F 0.4511(11) 0.5819(8) 0.7426(5) 0.129(5) Uani 1 1 d D U . . .
F20 F 0.242(2) 0.5402(15) 0.7136(7) 0.330(16) Uiso 1 1 d D U . . .
F21 F 0.4602(12) 0.6261(5) 0.9115(4) 0.099(4) Uani 1 1 d D . . . .
F22 F 0.304(2) 0.5302(12) 0.8781(7) 0.210(10) Uani 1 1 d D . . . .
F23 F 0.3474(12) 0.5284(8) 0.9451(5) 0.132(5) Uani 1 1 d D . . . .
F24 F 0.4738(15) 0.5119(11) 0.8893(9) 0.244(12) Uani 1 1 d D U . . .
C1 C -0.1268(11) 0.2430(7) 0.1665(3) 0.034(3) Uani 1 1 d . . . . .
C2 C -0.2862(14) 0.2598(8) 0.1298(4) 0.056(4) Uani 1 1 d . . . . .
H2 H -0.3600 0.2510 0.1103 0.067 Uiso 1 1 calc R U . . .
C3 C -0.2202(13) 0.3285(7) 0.1555(5) 0.049(4) Uani 1 1 d . . . . .
H3 H -0.2424 0.3739 0.1572 0.059 Uiso 1 1 calc R U . . .
C4 C -0.0340(12) 0.3718(6) 0.2079(4) 0.039(3) Uani 1 1 d . . . . .
H4A H 0.0093 0.3453 0.2258 0.047 Uiso 1 1 calc R U . . .
H4B H -0.0813 0.3979 0.2242 0.047 Uiso 1 1 calc R U . . .
C5 C 0.0645(12) 0.4295(7) 0.1921(3) 0.034(3) Uani 1 1 d . . . . .
C6 C 0.1840(12) 0.4173(7) 0.1882(4) 0.040(3) Uani 1 1 d . . . . .
H6 H 0.1985 0.3721 0.1945 0.048 Uiso 1 1 calc R U . . .
C7 C 0.2786(12) 0.4704(7) 0.1753(3) 0.038(3) Uani 1 1 d . . . . .
H7 H 0.3577 0.4616 0.1733 0.045 Uiso 1 1 calc R U . . .
C8 C 0.2590(12) 0.5355(7) 0.1653(4) 0.040(3) Uani 1 1 d . . . . .
C9 C 0.1430(14) 0.5477(7) 0.1711(4) 0.051(4) Uani 1 1 d . . . . .
H9 H 0.1269 0.5931 0.1659 0.062 Uiso 1 1 calc R U . . .
C10 C 0.0523(13) 0.4926(8) 0.1845(4) 0.051(4) Uani 1 1 d . . . . .
H10' H -0.0249 0.5025 0.1884 0.062 Uiso 1 1 calc R U . . .
C11 C 0.3580(11) 0.5948(7) 0.1505(4) 0.040(3) Uani 1 1 d . . . . .
H11A H 0.4321 0.5765 0.1477 0.048 Uiso 1 1 calc R U . . .
H11B H 0.3225 0.6018 0.1235 0.048 Uiso 1 1 calc R U . . .
C12 C 0.3676(11) 0.7259(8) 0.1690(4) 0.043(3) Uani 1 1 d . . . . .
C13 C 0.5001(17) 0.7540(8) 0.2270(5) 0.075(6) Uani 1 1 d . . . . .
H13 H 0.5526 0.7831 0.2510 0.090 Uiso 1 1 calc R U . . .
C14 C 0.4939(17) 0.6808(9) 0.2126(4) 0.071(5) Uani 1 1 d . . . . .
H14 H 0.5381 0.6491 0.2236 0.085 Uiso 1 1 calc R U . . .
C15 C -0.2700(16) 0.1346(8) 0.1193(5) 0.066(5) Uani 1 1 d . . . . .
H15A H -0.3630 0.1169 0.1148 0.099 Uiso 1 1 calc R U . . .
H15B H -0.2368 0.1041 0.1369 0.099 Uiso 1 1 calc R U . . .
H15C H -0.2398 0.1301 0.0936 0.099 Uiso 1 1 calc R U . . .
C16 C 0.402(2) 0.8558(9) 0.2072(5) 0.078(6) Uani 1 1 d . . . . .
H16A H 0.3679 0.8672 0.1814 0.117 Uiso 1 1 calc R U . . .
H16B H 0.4841 0.8931 0.2180 0.117 Uiso 1 1 calc R U . . .
H16C H 0.3425 0.8574 0.2261 0.117 Uiso 1 1 calc R U . . .
C17 C 0.1006(11) 0.2501(6) 0.0565(3) 0.030(2) Uani 1 1 d . . . . .
C18 C 0.1653(12) 0.2283(6) -0.0016(4) 0.034(3) Uani 1 1 d . . . . .
H18 H 0.1743 0.2033 -0.0265 0.041 Uiso 1 1 calc R U . . .
C19 C 0.2267(10) 0.3006(8) 0.0151(4) 0.040(3) Uani 1 1 d . . . . .
H19 H 0.2866 0.3359 0.0038 0.048 Uiso 1 1 calc R U . . .
C20 C 0.2236(11) 0.3827(6) 0.0795(3) 0.034(3) Uani 1 1 d . . . . .
H20A H 0.2112 0.3697 0.1065 0.041 Uiso 1 1 calc R U . . .
H20B H 0.3151 0.4082 0.0807 0.041 Uiso 1 1 calc R U . . .
C21 C 0.1541(10) 0.4346(7) 0.0704(3) 0.031(3) Uani 1 1 d . . . . .
C22 C 0.2035(11) 0.5028(6) 0.0534(3) 0.034(3) Uani 1 1 d . . . . .
H22 H 0.2867 0.5134 0.0469 0.040 Uiso 1 1 calc R U . . .
C23 C 0.1399(11) 0.5500(6) 0.0465(3) 0.034(3) Uani 1 1 d . . . . .
H23 H 0.1806 0.5954 0.0375 0.041 Uiso 1 1 calc R U . . .
C24 C 0.0106(10) 0.5353(6) 0.0523(3) 0.027(2) Uani 1 1 d . . . . .
C25 C -0.0421(13) 0.4675(8) 0.0671(5) 0.052(4) Uani 1 1 d . . . . .
H25 H -0.1291 0.4544 0.0700 0.062 Uiso 1 1 calc R U . . .
C26 C 0.0238(12) 0.4214(7) 0.0771(4) 0.047(3) Uani 1 1 d . . . . .
H26 H -0.0151 0.3789 0.0888 0.056 Uiso 1 1 calc R U . . .
C27 C -0.0648(12) 0.5874(7) 0.0414(4) 0.036(3) Uani 1 1 d . . . . .
H27A H -0.0336 0.6112 0.0186 0.043 Uiso 1 1 calc R U . . .
H27B H -0.1548 0.5574 0.0324 0.043 Uiso 1 1 calc R U . . .
C28 C 0.0071(10) 0.7185(6) 0.0778(4) 0.030(3) Uani 1 1 d . . . . .
C29 C -0.1121(10) 0.7050(7) 0.1255(4) 0.043(3) Uani 1 1 d . . . . .
H29 H -0.1516 0.7173 0.1475 0.052 Uiso 1 1 calc R U . . .
C30 C -0.1325(13) 0.6373(7) 0.1046(4) 0.042(3) Uani 1 1 d . . . . .
H30 H -0.1877 0.5915 0.1094 0.051 Uiso 1 1 calc R U . . .
C31 C -0.0029(14) 0.1211(7) 0.0163(4) 0.049(3) Uani 1 1 d . . . . .
H31A H 0.0243 0.0909 0.0354 0.074 Uiso 1 1 calc R U . . .
H31B H -0.0049 0.0978 -0.0111 0.074 Uiso 1 1 calc R U . . .
H31C H -0.0878 0.1236 0.0196 0.074 Uiso 1 1 calc R U . . .
C32 C 0.0249(17) 0.8359(8) 0.1236(6) 0.076(5) Uani 1 1 d . . . . .
H32A H 0.1163 0.8502 0.1336 0.114 Uiso 1 1 calc R U . . .
H32B H -0.0190 0.8494 0.1452 0.114 Uiso 1 1 calc R U . . .
H32C H 0.0098 0.8626 0.1011 0.114 Uiso 1 1 calc R U . . .
C33 C 0.2916(11) 0.1684(6) 0.1226(3) 0.033(3) Uani 1 1 d . . . . .
C34 C 0.3274(13) 0.2200(7) 0.1604(4) 0.043(3) Uani 1 1 d . . . . .
C35 C 0.2667(15) 0.1803(8) 0.1903(4) 0.048(4) Uani 1 1 d . . . . .
C36 C 0.1893(12) 0.1078(7) 0.1725(4) 0.038(3) Uani 1 1 d . . . . .
C37 C 0.2027(11) 0.0993(7) 0.1296(4) 0.037(3) Uani 1 1 d . . . . .
C38 C 0.3403(11) 0.1809(7) 0.0841(3) 0.036(3) Uani 1 1 d . . . . .
H38A H 0.3400 0.2308 0.0783 0.054 Uiso 1 1 calc R U . . .
H38B H 0.2858 0.1425 0.0622 0.054 Uiso 1 1 calc R U . . .
H38C H 0.4272 0.1777 0.0866 0.054 Uiso 1 1 calc R U . . .
C39 C 0.4178(12) 0.2951(7) 0.1661(4) 0.043(3) Uani 1 1 d . . . . .
H39A H 0.5041 0.2913 0.1673 0.065 Uiso 1 1 calc R U . . .
H39B H 0.4113 0.3239 0.1913 0.065 Uiso 1 1 calc R U . . .
H39C H 0.3987 0.3207 0.1436 0.065 Uiso 1 1 calc R U . . .
C40 C 0.292(2) 0.2117(13) 0.2342(4) 0.105(8) Uani 1 1 d . . . . .
H40A H 0.2185 0.1887 0.2465 0.157 Uiso 1 1 calc R U . . .
H40B H 0.3076 0.2663 0.2373 0.157 Uiso 1 1 calc R U . . .
H40C H 0.3671 0.2008 0.2473 0.157 Uiso 1 1 calc R U . . .
C41 C 0.1090(18) 0.0451(9) 0.1892(5) 0.073(5) Uani 1 1 d . . . . .
H41A H 0.1592 0.0125 0.1976 0.110 Uiso 1 1 calc R U . . .
H41B H 0.0367 0.0160 0.1686 0.110 Uiso 1 1 calc R U . . .
H41C H 0.0780 0.0653 0.2124 0.110 Uiso 1 1 calc R U . . .
C42 C 0.1375(14) 0.0312(7) 0.0996(4) 0.053(4) Uani 1 1 d . . . . .
H42A H 0.1781 -0.0080 0.1039 0.079 Uiso 1 1 calc R U . . .
H42B H 0.1433 0.0436 0.0725 0.079 Uiso 1 1 calc R U . . .
H42C H 0.0480 0.0129 0.1026 0.079 Uiso 1 1 calc R U . . .
C43 C 0.4418(6) 0.7545(4) 0.03346(17) 0.047(3) Uani 1 1 d G . . . .
C44 C 0.4007(6) 0.8183(4) 0.02596(18) 0.055(4) Uani 1 1 d G . . . .
C45 C 0.4495(6) 0.8750(3) 0.0608(2) 0.047(3) Uani 1 1 d G . . . .
C46 C 0.5207(6) 0.8462(4) 0.0899(2) 0.047(3) Uani 1 1 d G . . . .
C47 C 0.5160(6) 0.7717(4) 0.07297(19) 0.058(4) Uani 1 1 d G . . . .
C48 C 0.4119(10) 0.6812(6) 0.0045(3) 0.074(5) Uani 1 1 d G . . . .
H48A H 0.4911 0.6743 -0.0025 0.111 Uiso 1 1 calc R U . . .
H48B H 0.3566 0.6832 -0.0199 0.111 Uiso 1 1 calc R U . . .
H48C H 0.3690 0.6390 0.0173 0.111 Uiso 1 1 calc R U . . .
C49 C 0.3195(10) 0.8248(6) -0.0124(3) 0.121(9) Uani 1 1 d G U . . .
H49A H 0.2333 0.8208 -0.0073 0.181 Uiso 1 1 calc R U . . .
H49B H 0.3164 0.7842 -0.0337 0.181 Uiso 1 1 calc R U . . .
H49C H 0.3567 0.8734 -0.0207 0.181 Uiso 1 1 calc R U . . .
C50 C 0.4291(10) 0.9523(5) 0.0661(3) 0.081(6) Uani 1 1 d G . . . .
H50A H 0.5036 0.9899 0.0605 0.121 Uiso 1 1 calc R U . . .
H50B H 0.4169 0.9654 0.0938 0.121 Uiso 1 1 calc R U . . .
H50C H 0.3538 0.9514 0.0475 0.121 Uiso 1 1 calc R U . . .
C51 C 0.5893(9) 0.8876(5) 0.1315(3) 0.113(9) Uani 1 1 d G U . . .
H51A H 0.6518 0.9347 0.1288 0.169 Uiso 1 1 calc R U . . .
H51B H 0.6327 0.8559 0.1449 0.169 Uiso 1 1 calc R U . . .
H51C H 0.5276 0.8987 0.1475 0.169 Uiso 1 1 calc R U . . .
C52 C 0.5787(9) 0.7200(6) 0.0934(3) 0.095(7) Uani 1 1 d G U . . .
H52A H 0.6543 0.7184 0.0817 0.142 Uiso 1 1 calc R U . . .
H52B H 0.5187 0.6692 0.0894 0.142 Uiso 1 1 calc R U . . .
H52C H 0.6035 0.7390 0.1222 0.142 Uiso 1 1 calc R U . . .
C53 C 0.3303(11) 0.5439(7) 0.4521(3) 0.033(3) Uani 1 1 d . . . . .
C54 C 0.3754(13) 0.5395(7) 0.5167(4) 0.044(3) Uani 1 1 d . . . . .
H54 H 0.4164 0.5533 0.5439 0.053 Uiso 1 1 calc R U . . .
C55 C 0.2876(14) 0.4759(9) 0.5007(4) 0.052(4) Uani 1 1 d . . . . .
H55 H 0.2497 0.4359 0.5143 0.062 Uiso 1 1 calc R U . . .
C56 C 0.1767(12) 0.4124(7) 0.4306(4) 0.040(3) Uani 1 1 d . . . . .
H56A H 0.0961 0.3922 0.4407 0.048 Uiso 1 1 calc R U . . .
H56B H 0.1562 0.4296 0.4048 0.048 Uiso 1 1 calc R U . . .
C57 C 0.2358(12) 0.3519(7) 0.4236(4) 0.041(3) Uani 1 1 d . . . . .
C58 C 0.3341(11) 0.3640(7) 0.4026(4) 0.040(3) Uani 1 1 d . . . . .
H58 H 0.3676 0.4100 0.3930 0.048 Uiso 1 1 calc R U . . .
C59 C 0.3827(14) 0.3020(7) 0.3964(4) 0.047(3) Uani 1 1 d . . . . .
H59 H 0.4499 0.3067 0.3812 0.056 Uiso 1 1 calc R U . . .
C60 C 0.3377(11) 0.2348(8) 0.4111(4) 0.046(3) Uani 1 1 d . . . . .
C61 C 0.2423(14) 0.2290(8) 0.4326(4) 0.050(4) Uani 1 1 d . . . . .
H61 H 0.2137 0.1849 0.4444 0.060 Uiso 1 1 calc R U . . .
C62 C 0.1839(14) 0.2856(8) 0.4383(4) 0.051(4) Uani 1 1 d . . . . .
H62 H 0.1123 0.2790 0.4516 0.061 Uiso 1 1 calc R U . . .
C63 C 0.4032(14) 0.1743(7) 0.4049(5) 0.055(4) Uani 1 1 d . . . . .
H63A H 0.4963 0.1982 0.4103 0.066 Uiso 1 1 calc R U . . .
H63B H 0.3817 0.1393 0.4246 0.066 Uiso 1 1 calc R U . . .
C64 C 0.2745(13) 0.0709(8) 0.3522(4) 0.044(3) Uani 1 1 d . . . . .
C65 C 0.3838(15) 0.0975(11) 0.3027(5) 0.066(5) Uani 1 1 d . . . . .
H65 H 0.4097 0.0958 0.2771 0.079 Uiso 1 1 calc R U . . .
C66 C 0.4380(16) 0.1505(9) 0.3336(6) 0.070(5) Uani 1 1 d . . . . .
H66 H 0.5103 0.1928 0.3348 0.084 Uiso 1 1 calc R U . . .
C67 C 0.4894(13) 0.6607(8) 0.4930(5) 0.057(4) Uani 1 1 d . . . . .
H67A H 0.5700 0.6582 0.4852 0.085 Uiso 1 1 calc R U . . .
H67B H 0.5041 0.6833 0.5213 0.085 Uiso 1 1 calc R U . . .
H67C H 0.4536 0.6914 0.4763 0.085 Uiso 1 1 calc R U . . .
C68 C 0.1930(16) -0.0220(7) 0.2870(5) 0.061(4) Uani 1 1 d . . . . .
H68A H 0.2016 -0.0676 0.2970 0.091 Uiso 1 1 calc R U . . .
H68B H 0.2108 -0.0232 0.2594 0.091 Uiso 1 1 calc R U . . .
H68C H 0.1063 -0.0197 0.2873 0.091 Uiso 1 1 calc R U . . .
C69 C 0.4111(13) 0.6414(8) 0.3324(4) 0.046(3) Uani 1 1 d . . . . .
C70 C 0.6079(19) 0.6335(12) 0.3483(7) 0.094(7) Uani 1 1 d . . . . .
H70 H 0.6918 0.6428 0.3622 0.113 Uiso 1 1 calc R U . . .
C71 C 0.5448(18) 0.5773(12) 0.3176(6) 0.099(8) Uani 1 1 d . . . . .
H71 H 0.5794 0.5425 0.3042 0.119 Uiso 1 1 calc R U . . .
C72 C 0.3245(15) 0.5284(8) 0.2779(4) 0.054(4) Uani 1 1 d . . . . .
H72A H 0.3662 0.5067 0.2576 0.065 Uiso 1 1 calc R U . . .
H72B H 0.2748 0.5575 0.2643 0.065 Uiso 1 1 calc R U . . .
C73 C 0.2338(14) 0.4646(9) 0.2931(4) 0.051(4) Uani 1 1 d . . . . .
C74 C 0.1248(15) 0.4690(8) 0.3018(4) 0.052(4) Uani 1 1 d . . . . .
H74 H 0.1001 0.5126 0.2981 0.062 Uiso 1 1 calc R U . . .
C75 C 0.0438(15) 0.4099(8) 0.3168(4) 0.052(4) Uani 1 1 d . . . . .
H75 H -0.0340 0.4145 0.3238 0.062 Uiso 1 1 calc R U . . .
C76 C 0.0762(13) 0.3463(7) 0.3213(4) 0.041(3) Uani 1 1 d . . . . .
C77 C 0.1896(14) 0.3410(10) 0.3111(4) 0.062(4) Uani 1 1 d . . . . .
H77 H 0.2131 0.2964 0.3128 0.074 Uiso 1 1 calc R U . . .
C78 C 0.2673(15) 0.4012(9) 0.2985(5) 0.061(4) Uani 1 1 d . . . . .
H78 H 0.3482 0.3990 0.2933 0.073 Uiso 1 1 calc R U . . .
C79 C -0.0105(14) 0.2825(9) 0.3389(4) 0.055(4) Uani 1 1 d . . . . .
H79A H 0.0422 0.2609 0.3568 0.066 Uiso 1 1 calc R U . . .
H79B H -0.0645 0.3031 0.3551 0.066 Uiso 1 1 calc R U . . .
C80 C -0.0698(11) 0.1545(7) 0.2960(4) 0.035(3) Uani 1 1 d . . . . .
C81 C -0.2352(12) 0.1656(7) 0.2540(4) 0.040(3) Uani 1 1 d . . . . .
H81 H -0.3059 0.1535 0.2330 0.048 Uiso 1 1 calc R U . . .
C82 C -0.1927(12) 0.2284(6) 0.2805(4) 0.038(3) Uani 1 1 d . . . . .
H82 H -0.2263 0.2697 0.2813 0.045 Uiso 1 1 calc R U . . .
C83 C 0.5465(15) 0.7411(7) 0.3848(5) 0.060(4) Uani 1 1 d . . . . .
H83A H 0.4891 0.7696 0.3762 0.090 Uiso 1 1 calc R U . . .
H83B H 0.6347 0.7725 0.3871 0.090 Uiso 1 1 calc R U . . .
H83C H 0.5311 0.7262 0.4109 0.090 Uiso 1 1 calc R U . . .
C84 C -0.1680(12) 0.0483(7) 0.2400(4) 0.042(3) Uani 1 1 d . . . . .
H84A H -0.1746 0.0110 0.2582 0.063 Uiso 1 1 calc R U . . .
H84B H -0.0921 0.0524 0.2275 0.063 Uiso 1 1 calc R U . . .
H84C H -0.2435 0.0326 0.2191 0.063 Uiso 1 1 calc R U . . .
C85 C 0.0270(19) 0.6711(12) 0.3753(6) 0.076(6) Uani 1 1 d . . . . .
C86 C -0.0031(15) 0.6127(9) 0.3982(5) 0.056(4) Uani 1 1 d . . . . .
C87 C 0.0744(14) 0.6345(9) 0.4363(5) 0.057(4) Uani 1 1 d . . . . .
C88 C 0.1444(15) 0.7064(11) 0.4386(6) 0.077(6) Uani 1 1 d . . . . .
C89 C 0.118(2) 0.7311(11) 0.3994(8) 0.085(6) Uani 1 1 d . . . . .
C90 C -0.052(2) 0.6728(16) 0.3310(7) 0.126(9) Uani 1 1 d . . . . .
H90A H -0.0543 0.6286 0.3123 0.189 Uiso 1 1 calc R U . . .
H90B H -0.0087 0.7185 0.3208 0.189 Uiso 1 1 calc R U . . .
H90C H -0.1383 0.6725 0.3338 0.189 Uiso 1 1 calc R U . . .
C91 C -0.0969(15) 0.5437(12) 0.3823(7) 0.099(8) Uani 1 1 d . . . . .
H91A H -0.1763 0.5432 0.3920 0.148 Uiso 1 1 calc R U . . .
H91B H -0.0685 0.5022 0.3910 0.148 Uiso 1 1 calc R U . . .
H91C H -0.1109 0.5377 0.3529 0.148 Uiso 1 1 calc R U . . .
C92 C 0.0708(16) 0.5900(13) 0.4729(5) 0.087(6) Uani 1 1 d . . . . .
H92A H 0.1555 0.6047 0.4892 0.130 Uiso 1 1 calc R U . . .
H92B H 0.0441 0.5359 0.4630 0.130 Uiso 1 1 calc R U . . .
H92C H 0.0105 0.6015 0.4894 0.130 Uiso 1 1 calc R U . . .
C93 C 0.239(2) 0.7652(15) 0.4704(8) 0.138(11) Uani 1 1 d . U . . .
H93A H 0.2902 0.8047 0.4576 0.207 Uiso 1 1 calc R U . . .
H93B H 0.2948 0.7418 0.4854 0.207 Uiso 1 1 calc R U . . .
H93C H 0.1937 0.7871 0.4889 0.207 Uiso 1 1 calc R U . . .
C94 C 0.180(3) 0.8121(16) 0.3927(12) 0.185(14) Uani 1 1 d . U . . .
H94A H 0.1826 0.8470 0.4168 0.278 Uiso 1 1 calc R U . . .
H94B H 0.1299 0.8232 0.3696 0.278 Uiso 1 1 calc R U . . .
H94C H 0.2663 0.8176 0.3875 0.278 Uiso 1 1 calc R U . . .
C95 C -0.1200(8) -0.0261(4) 0.4004(3) 0.037(3) Uani 0.57(2) 1 d G U P A 1
C96 C -0.1002(10) 0.0479(5) 0.4216(3) 0.050(5) Uani 0.57(2) 1 d G U P A 1
C97 C -0.1676(11) 0.0859(6) 0.3968(4) 0.067(9) Uani 0.57(2) 1 d G U P A 1
C98 C -0.2289(9) 0.0354(8) 0.3603(4) 0.078(9) Uani 0.57(2) 1 d G U P A 1
C99 C -0.1995(8) -0.0338(6) 0.3626(3) 0.075(10) Uani 0.57(2) 1 d G U P A 1
C100 C -0.0659(13) -0.0860(7) 0.4156(5) 0.101(14) Uani 0.57(2) 1 d G U P A 1
H10A H 0.0179 -0.0618 0.4320 0.152 Uiso 0.57(2) 1 calc R U P A 1
H10B H -0.0580 -0.1199 0.3926 0.152 Uiso 0.57(2) 1 calc R U P A 1
H10C H -0.1230 -0.1147 0.4318 0.152 Uiso 0.57(2) 1 calc R U P A 1
C101 C -0.0215(16) 0.0805(9) 0.4632(4) 0.094(12) Uani 0.57(2) 1 d G U P A 1
H10D H -0.0353 0.1284 0.4726 0.142 Uiso 0.57(2) 1 calc R U P A 1
H10E H 0.0687 0.0888 0.4617 0.142 Uiso 0.57(2) 1 calc R U P A 1
H10F H -0.0472 0.0452 0.4819 0.142 Uiso 0.57(2) 1 calc R U P A 1
C102 C -0.1730(19) 0.1660(8) 0.4074(7) 0.115(14) Uani 0.57(2) 1 d G U P A 1
H10G H -0.2439 0.1653 0.4219 0.173 Uiso 0.57(2) 1 calc R U P A 1
H10H H -0.1851 0.1873 0.3827 0.173 Uiso 0.57(2) 1 calc R U P A 1
H10I H -0.0933 0.1967 0.4244 0.173 Uiso 0.57(2) 1 calc R U P A 1
C103 C -0.3110(13) 0.0523(13) 0.3253(6) 0.133(18) Uani 0.57(2) 1 d G U P A 1
H10J H -0.3997 0.0381 0.3294 0.199 Uiso 0.57(2) 1 calc R U P A 1
H10K H -0.3042 0.0235 0.3002 0.199 Uiso 0.57(2) 1 calc R U P A 1
H10L H -0.2818 0.1061 0.3237 0.199 Uiso 0.57(2) 1 calc R U P A 1
C104 C -0.2448(14) -0.1034(9) 0.3303(4) 0.076(10) Uani 0.57(2) 1 d G U P A 1
H10M H -0.3351 -0.1285 0.3300 0.114 Uiso 0.57(2) 1 calc R U P A 1
H10N H -0.1958 -0.1379 0.3363 0.114 Uiso 0.57(2) 1 calc R U P A 1
H10O H -0.2327 -0.0885 0.3040 0.114 Uiso 0.57(2) 1 calc R U P A 1
C95' C -0.1189(8) -0.0226(4) 0.4059(2) 0.037(3) Uani 0.43(2) 1 d G . P A 2
C96' C -0.1376(10) 0.0499(5) 0.4136(3) 0.050(5) Uani 0.43(2) 1 d G . P A 2
C97' C -0.2117(10) 0.0608(7) 0.3783(4) 0.039(8) Uiso 0.43(2) 1 d G . P A 2
C98' C -0.2388(8) -0.0051(8) 0.3488(3) 0.069(12) Uani 0.43(2) 1 d G U P A 2
C99' C -0.1814(9) -0.0566(6) 0.3658(3) 0.082(14) Uani 0.43(2) 1 d G U P A 2
C105 C -0.0453(12) -0.0575(8) 0.4352(4) 0.061(11) Uani 0.43(2) 1 d G U P A 2
H10P H -0.1043 -0.0895 0.4497 0.092 Uiso 0.43(2) 1 calc R U P A 2
H10Q H 0.0179 -0.0175 0.4544 0.092 Uiso 0.43(2) 1 calc R U P A 2
H10R H -0.0024 -0.0878 0.4202 0.092 Uiso 0.43(2) 1 calc R U P A 2
C106 C -0.0875(16) 0.1057(7) 0.4526(4) 0.058(10) Uani 0.43(2) 1 d G U P A 2
H10S H -0.0378 0.1542 0.4466 0.086 Uiso 0.43(2) 1 calc R U P A 2
H10T H -0.0335 0.0865 0.4710 0.086 Uiso 0.43(2) 1 calc R U P A 2
H10U H -0.1591 0.1122 0.4651 0.086 Uiso 0.43(2) 1 calc R U P A 2
C107 C -0.2543(16) 0.1301(10) 0.3731(7) 0.076(12) Uani 0.43(2) 1 d G U P A 2
H10V H -0.3387 0.1226 0.3806 0.114 Uiso 0.43(2) 1 calc R U P A 2
H10W H -0.2577 0.1381 0.3450 0.114 Uiso 0.43(2) 1 calc R U P A 2
H11C H -0.1938 0.1742 0.3904 0.114 Uiso 0.43(2) 1 calc R U P A 2
C108 C -0.3152(13) -0.0180(14) 0.3066(4) 0.088(14) Uani 0.43(2) 1 d G U P A 2
H10X H -0.4039 -0.0458 0.3069 0.132 Uiso 0.43(2) 1 calc R U P A 2
H10Y H -0.2798 -0.0470 0.2879 0.132 Uiso 0.43(2) 1 calc R U P A 2
H10Z H -0.3109 0.0306 0.2979 0.132 Uiso 0.43(2) 1 calc R U P A 2
C109 C -0.1860(16) -0.1339(8) 0.3450(5) 0.065(11) Uani 0.43(2) 1 d G U P A 2
H109 H -0.2745 -0.1634 0.3347 0.098 Uiso 0.43(2) 1 calc R U P A 2
H1AC H -0.1484 -0.1600 0.3642 0.098 Uiso 0.43(2) 1 calc R U P A 2
H1AD H -0.1381 -0.1281 0.3226 0.098 Uiso 0.43(2) 1 calc R U P A 2

loop_
_atom_site_aniso_label
_atom_site_aniso_U_11
_atom_site_aniso_U_22
_atom_site_aniso_U_33
_atom_site_aniso_U_23
_atom_site_aniso_U_13
_atom_site_aniso_U_12
Ir1 0.0340(3) 0.0273(2) 0.0347(2) 0.00748(18) 0.01306(19) 0.01333(19)
Ir2 0.0343(3) 0.0324(3) 0.0322(2) 0.00106(19) 0.01058(19) 0.0079(2)
Ir3 0.0401(3) 0.0448(3) 0.0610(4) 0.0081(3) 0.0190(3) 0.0130(2)
Ir4 0.0393(3) 0.0426(3) 0.0494(3) 0.0185(2) 0.0141(2) 0.0107(2)
S1 0.0468(19) 0.0444(18) 0.0370(16) 0.0150(14) 0.0239(14) 0.0208(15)
S2 0.0388(17) 0.0478(19) 0.0361(16) 0.0143(14) 0.0121(13) 0.0149(15)
S3 0.0272(15) 0.0432(17) 0.0400(16) 0.0149(13) 0.0146(12) 0.0172(13)
S4 0.0347(16) 0.0403(17) 0.0457(17) 0.0176(14) 0.0142(14) 0.0130(14)
S5 0.0376(17) 0.0453(18) 0.0368(16) 0.0071(14) 0.0145(13) 0.0122(15)
S6 0.050(2) 0.046(2) 0.0501(19) 0.0185(16) 0.0092(16) 0.0174(17)
S7 0.047(2) 0.061(2) 0.060(2) 0.0241(18) 0.0161(17) 0.0185(18)
S8 0.0279(15) 0.0437(18) 0.0403(16) 0.0160(14) 0.0063(13) 0.0073(13)
N1 0.029(5) 0.025(5) 0.057(7) -0.004(5) 0.021(5) -0.001(4)
N2 0.039(6) 0.019(5) 0.035(5) -0.005(4) 0.002(4) 0.013(4)
N3 0.039(6) 0.035(6) 0.033(5) 0.005(4) -0.016(4) 0.008(5)
N4 0.095(10) 0.017(5) 0.060(7) -0.013(5) -0.023(7) 0.023(6)
N5 0.037(5) 0.019(4) 0.040(5) 0.007(4) 0.013(4) 0.020(4)
N6 0.020(5) 0.034(5) 0.034(5) -0.002(4) 0.002(4) 0.011(4)
N7 0.032(5) 0.035(6) 0.036(5) 0.002(4) 0.006(4) 0.010(5)
N8 0.028(5) 0.024(5) 0.059(7) -0.006(5) 0.009(5) 0.011(4)
N9 0.065(8) 0.032(6) 0.041(6) -0.008(5) -0.009(6) 0.012(6)
N10 0.031(5) 0.035(6) 0.031(5) -0.004(4) 0.005(4) 0.010(4)
N11 0.033(6) 0.042(7) 0.067(8) 0.009(6) 0.003(5) 0.017(5)
N12 0.072(9) 0.046(7) 0.049(7) 0.007(5) 0.018(6) 0.028(6)
N13 0.044(7) 0.033(6) 0.058(7) -0.011(5) 0.025(6) -0.001(5)
N14 0.049(7) 0.047(7) 0.059(7) -0.004(6) 0.027(6) -0.010(6)
N15 0.039(6) 0.040(6) 0.037(6) -0.002(5) 0.008(5) 0.003(5)
N16 0.040(6) 0.035(6) 0.035(5) 0.009(4) 0.003(5) 0.002(5)
B1 0.066(12) 0.072(13) 0.044(9) 0.019(9) -0.001(9) 0.025(10)
B2 0.053(11) 0.063(12) 0.067(12) -0.005(10) 0.040(10) -0.008(10)
B3 0.042(9) 0.063(11) 0.057(10) -0.011(9) -0.013(8) 0.030(9)
B4 0.09(2) 0.050(15) 0.21(4) -0.050(19) 0.04(2) -0.024(15)
B6 0.061(18) 0.22(5) 0.14(3) -0.08(3) -0.017(19) 0.00(2)
F1 0.071(6) 0.122(9) 0.071(6) 0.045(6) 0.043(5) 0.039(6)
F2 0.089(7) 0.099(8) 0.074(6) 0.022(5) 0.039(5) 0.056(6)
F3 0.131(12) 0.35(3) 0.090(9) -0.053(12) -0.013(8) 0.157(16)
F4 0.260(19) 0.050(7) 0.130(11) 0.033(7) 0.088(12) 0.024(9)
F5 0.120(9) 0.064(6) 0.105(8) -0.004(6) 0.083(7) -0.025(6)
F6 0.112(10) 0.170(13) 0.138(11) -0.068(10) 0.087(9) -0.074(9)
F7 0.155(12) 0.105(9) 0.129(10) -0.030(8) 0.049(9) 0.077(9)
F8 0.222(18) 0.111(11) 0.103(10) -0.021(8) 0.007(11) 0.092(12)
F9 0.093(11) 0.24(2) 0.43(4) 0.23(2) 0.118(16) 0.093(13)
F10 0.065(6) 0.067(6) 0.109(8) 0.002(5) -0.025(5) 0.044(5)
F11 0.196(17) 0.38(3) 0.077(9) -0.043(13) -0.002(10) 0.22(2)
F12 0.079(8) 0.125(11) 0.164(12) -0.021(9) -0.051(8) 0.062(8)
F13 0.115(10) 0.128(11) 0.112(10) 0.013(8) 0.039(8) 0.050(9)
F14 0.077(9) 0.117(11) 0.219(17) 0.021(11) 0.031(10) 0.030(8)
F15 0.068(8) 0.229(18) 0.122(11) -0.028(11) 0.040(8) -0.019(10)
F16 0.200(18) 0.094(11) 0.27(2) -0.015(12) 0.152(17) 0.020(12)
F17 0.34(3) 0.28(2) 0.36(3) 0.15(2) 0.07(2) 0.27(2)
F18 0.30(2) 0.35(3) 0.188(18) -0.002(18) 0.044(17) 0.25(2)
F19 0.089(9) 0.141(12) 0.174(13) 0.013(10) 0.026(9) 0.065(9)
F21 0.126(10) 0.045(6) 0.119(9) -0.006(6) 0.072(8) 0.003(6)
F22 0.20(2) 0.172(19) 0.25(2) 0.102(18) 0.07(2) 0.015(16)
F23 0.068(8) 0.109(10) 0.205(16) 0.032(10) 0.042(9) -0.005(7)
F24 0.084(10) 0.170(16) 0.44(3) -0.124(18) 0.070(15) 0.031(10)
C1 0.031(6) 0.035(7) 0.029(6) 0.000(5) 0.015(5) 0.000(5)
C2 0.045(8) 0.057(9) 0.056(9) -0.011(7) -0.011(7) 0.017(7)
C3 0.040(8) 0.035(7) 0.080(10) 0.005(7) 0.011(7) 0.023(6)
C4 0.053(8) 0.024(6) 0.035(6) -0.008(5) 0.001(6) 0.011(6)
C5 0.040(7) 0.033(7) 0.024(5) -0.005(5) 0.006(5) 0.008(5)
C6 0.045(8) 0.027(6) 0.046(7) 0.000(5) 0.008(6) 0.010(6)
C7 0.042(7) 0.031(6) 0.035(6) -0.003(5) 0.004(5) 0.009(6)
C8 0.040(7) 0.038(7) 0.031(6) 0.002(5) -0.001(5) -0.001(6)
C9 0.065(10) 0.020(6) 0.056(8) -0.004(6) 0.026(7) -0.011(6)
C10 0.039(8) 0.045(8) 0.067(9) 0.001(7) 0.000(7) 0.013(7)
C11 0.021(6) 0.032(7) 0.065(8) 0.006(6) 0.000(6) 0.005(5)
C12 0.024(6) 0.055(8) 0.049(7) 0.017(6) -0.009(5) 0.012(6)
C13 0.091(13) 0.021(7) 0.087(12) -0.013(7) -0.041(10) 0.006(8)
C14 0.092(13) 0.057(10) 0.035(8) 0.009(7) -0.006(8) -0.016(9)
C15 0.074(11) 0.045(9) 0.056(9) -0.034(7) 0.023(8) -0.007(8)
C16 0.122(17) 0.040(9) 0.071(11) 0.008(8) 0.009(11) 0.024(10)
C17 0.032(6) 0.026(6) 0.033(6) 0.003(5) 0.012(5) 0.011(5)
C18 0.045(7) 0.022(6) 0.043(7) -0.004(5) 0.007(6) 0.025(5)
C19 0.015(5) 0.060(9) 0.038(7) -0.005(6) 0.002(5) 0.007(6)
C20 0.028(6) 0.031(6) 0.032(6) -0.004(5) -0.003(5) -0.001(5)
C21 0.019(5) 0.042(7) 0.031(6) -0.001(5) -0.001(4) 0.012(5)
C22 0.025(6) 0.025(6) 0.043(7) -0.007(5) 0.011(5) -0.002(5)
C23 0.041(7) 0.025(6) 0.033(6) -0.003(5) 0.016(5) 0.000(5)
C24 0.021(5) 0.019(5) 0.041(6) -0.002(5) 0.007(5) 0.007(4)
C25 0.033(7) 0.058(9) 0.078(10) 0.011(8) 0.007(7) 0.035(7)
C26 0.037(7) 0.029(7) 0.071(9) -0.001(6) 0.021(7) 0.002(6)
C27 0.036(7) 0.033(6) 0.039(6) -0.003(5) -0.001(5) 0.018(5)
C28 0.024(6) 0.019(5) 0.046(7) 0.012(5) 0.006(5) 0.001(5)
C29 0.013(5) 0.049(8) 0.070(9) -0.003(7) 0.016(6) 0.014(5)
C30 0.052(8) 0.029(7) 0.041(7) 0.009(5) 0.019(6) -0.001(6)
C31 0.057(9) 0.026(7) 0.056(8) 0.005(6) 0.008(7) 0.001(6)
C32 0.080(12) 0.033(8) 0.104(14) -0.023(8) 0.031(11) 0.006(8)
C33 0.037(7) 0.029(6) 0.036(6) -0.003(5) 0.017(5) 0.013(5)
C34 0.047(8) 0.024(6) 0.055(8) -0.001(6) 0.000(6) 0.014(6)
C35 0.070(10) 0.055(9) 0.026(6) 0.000(6) -0.005(6) 0.039(8)
C36 0.041(7) 0.040(7) 0.052(7) 0.022(6) 0.009(6) 0.036(6)
C37 0.032(6) 0.045(7) 0.042(7) 0.008(6) 0.002(5) 0.024(6)
C38 0.027(6) 0.056(8) 0.026(6) 0.006(5) 0.006(5) 0.014(6)
C39 0.039(7) 0.037(7) 0.059(8) 0.001(6) 0.010(6) 0.023(6)
C40 0.17(2) 0.17(2) 0.018(7) 0.019(10) 0.019(10) 0.120(19)
C41 0.100(14) 0.063(11) 0.066(10) 0.037(9) 0.025(10) 0.024(10)
C42 0.047(8) 0.036(7) 0.065(9) 0.000(7) -0.016(7) 0.009(6)
C43 0.038(7) 0.082(11) 0.035(7) 0.014(7) 0.024(6) 0.031(7)
C44 0.031(7) 0.102(12) 0.059(9) 0.043(9) 0.036(7) 0.038(8)
C45 0.029(7) 0.028(7) 0.090(11) 0.010(7) 0.013(7) 0.015(6)
C46 0.026(6) 0.044(8) 0.055(8) -0.014(6) 0.009(6) -0.007(6)
C47 0.051(9) 0.060(10) 0.064(10) 0.010(8) 0.012(8) 0.016(8)
C48 0.069(11) 0.106(15) 0.052(9) -0.008(9) 0.025(8) 0.034(11)
C49 0.088(13) 0.25(3) 0.054(10) 0.092(14) 0.042(10) 0.061(15)
C50 0.078(12) 0.058(11) 0.123(16) 0.026(10) 0.054(12) 0.027(10)
C51 0.055(11) 0.150(19) 0.079(13) -0.008(13) -0.001(10) -0.037(12)
C52 0.045(9) 0.16(2) 0.090(13) 0.051(13) 0.041(9) 0.032(11)
C53 0.034(6) 0.039(7) 0.029(6) 0.005(5) 0.009(5) 0.013(5)
C54 0.058(9) 0.034(7) 0.034(7) -0.005(5) 0.012(6) 0.004(6)
C55 0.056(9) 0.059(9) 0.042(8) 0.006(7) 0.012(7) 0.022(8)
C56 0.035(7) 0.029(6) 0.051(8) -0.001(5) 0.001(6) 0.005(5)
C57 0.045(8) 0.037(7) 0.036(6) -0.010(5) -0.006(6) 0.016(6)
C58 0.021(6) 0.035(7) 0.066(8) 0.022(6) 0.017(6) 0.003(5)
C59 0.049(8) 0.037(7) 0.058(8) 0.003(6) 0.013(7) 0.018(6)
C60 0.023(6) 0.045(8) 0.062(9) -0.008(6) -0.017(6) 0.013(6)
C61 0.057(9) 0.036(7) 0.040(7) -0.007(6) 0.007(6) -0.009(7)
C62 0.051(9) 0.044(8) 0.041(7) -0.001(6) 0.012(6) -0.011(7)
C63 0.058(9) 0.029(7) 0.070(10) -0.010(7) -0.015(8) 0.019(7)
C64 0.042(8) 0.047(8) 0.046(7) 0.008(6) 0.016(6) 0.016(7)
C65 0.054(10) 0.094(13) 0.046(9) 0.025(9) 0.017(7) 0.007(9)
C66 0.056(10) 0.038(8) 0.129(16) 0.007(9) 0.038(11) 0.027(8)
C67 0.040(8) 0.048(9) 0.061(9) -0.009(7) 0.017(7) -0.018(7)
C68 0.095(13) 0.023(7) 0.071(10) 0.003(6) 0.038(9) 0.019(7)
C69 0.042(8) 0.059(9) 0.035(7) 0.010(6) 0.016(6) 0.007(7)
C70 0.063(12) 0.093(15) 0.117(17) -0.016(13) 0.042(12) 0.010(11)
C71 0.062(12) 0.105(16) 0.099(15) -0.037(12) 0.045(11) -0.020(11)
C72 0.073(10) 0.038(8) 0.048(8) -0.004(6) 0.022(7) 0.009(7)
C73 0.045(8) 0.058(9) 0.035(7) -0.004(6) 0.005(6) -0.003(7)
C74 0.062(10) 0.035(7) 0.045(8) -0.011(6) 0.009(7) 0.001(7)
C75 0.069(10) 0.052(9) 0.043(8) 0.011(6) 0.030(7) 0.023(8)
C76 0.045(8) 0.039(7) 0.031(6) -0.012(5) 0.015(5) 0.002(6)
C77 0.048(9) 0.074(11) 0.047(8) -0.014(8) -0.009(7) 0.010(8)
C78 0.049(9) 0.056(10) 0.064(10) -0.021(8) 0.017(8) 0.002(8)
C79 0.056(9) 0.067(10) 0.029(6) -0.008(6) 0.015(6) 0.001(8)
C80 0.023(6) 0.036(7) 0.040(7) 0.004(5) -0.003(5) 0.003(5)
C81 0.033(7) 0.046(8) 0.037(7) -0.003(6) -0.012(5) 0.015(6)
C82 0.043(7) 0.026(6) 0.055(8) 0.005(5) 0.003(6) 0.030(6)
C83 0.062(10) 0.019(6) 0.085(11) -0.006(7) 0.010(8) -0.004(6)
C84 0.035(7) 0.045(8) 0.047(7) 0.016(6) 0.012(6) 0.008(6)
C85 0.075(12) 0.104(15) 0.091(13) 0.064(12) 0.044(11) 0.063(12)
C86 0.057(9) 0.059(9) 0.070(10) 0.014(8) 0.040(8) 0.032(8)
C87 0.042(8) 0.059(10) 0.070(10) 0.001(8) 0.033(8) 0.010(7)
C88 0.037(8) 0.088(14) 0.096(14) -0.045(11) 0.016(9) 0.021(9)
C89 0.071(13) 0.060(12) 0.15(2) 0.040(13) 0.059(14) 0.035(10)
C90 0.100(18) 0.17(3) 0.12(2) 0.037(18) 0.064(16) 0.036(18)
C91 0.037(9) 0.110(17) 0.126(17) -0.023(13) 0.037(10) -0.008(10)
C92 0.061(11) 0.153(19) 0.074(11) 0.045(12) 0.058(10) 0.044(12)
C93 0.111(18) 0.16(2) 0.14(2) -0.016(17) 0.087(16) 0.018(16)
C94 0.16(2) 0.13(2) 0.32(3) 0.07(2) 0.12(2) 0.079(19)
C95 0.043(7) 0.036(7) 0.040(7) 0.018(6) 0.022(6) 0.015(6)
C96 0.041(11) 0.056(9) 0.056(10) 0.005(8) 0.029(9) 0.010(8)
C97 0.060(14) 0.062(14) 0.070(15) 0.006(12) 0.051(13) -0.011(11)
C98 0.077(16) 0.083(16) 0.060(15) 0.022(14) 0.045(13) -0.014(12)
C99 0.073(17) 0.060(14) 0.072(16) 0.015(13) 0.015(13) -0.016(12)
C100 0.08(2) 0.14(3) 0.09(2) 0.07(2) -0.015(18) 0.03(2)
C101 0.093(18) 0.097(19) 0.103(18) -0.012(14) 0.057(15) 0.037(15)
C102 0.11(2) 0.10(2) 0.15(2) -0.007(15) 0.031(16) 0.073(17)
C103 0.09(3) 0.15(3) 0.14(3) 0.03(3) -0.01(2) 0.02(2)
C104 0.071(16) 0.094(17) 0.054(14) -0.003(12) 0.040(12) 0.002(13)
C95' 0.043(7) 0.036(7) 0.040(7) 0.018(6) 0.022(6) 0.015(6)
C96' 0.041(11) 0.056(9) 0.056(10) 0.005(8) 0.029(9) 0.010(8)
C98' 0.065(14) 0.071(15) 0.063(14) 0.010(9) 0.019(9) 0.006(9)
C99' 0.08(2) 0.054(18) 0.09(2) 0.021(16) 0.019(16) -0.017(14)
C105 0.09(2) 0.061(17) 0.032(14) 0.024(13) 0.024(14) 0.018(14)
C106 0.058(17) 0.054(16) 0.055(16) -0.011(13) 0.015(13) 0.012(13)
C107 0.063(18) 0.09(2) 0.10(2) 0.022(15) 0.036(15) 0.046(15)
C108 0.043(16) 0.11(2) 0.09(2) 0.026(16) 0.018(15) -0.018(14)
C109 0.052(16) 0.087(19) 0.052(16) 0.010(13) 0.042(13) 0.000(13)

loop_
_atom_type_symbol
_atom_type_description
_atom_type_scat_dispersion_real
_atom_type_scat_dispersion_imag
_atom_type_scat_source
C C 0.0033 0.0016 'International Tables Vol C Tables 4.2.6.8 and 6.1.1.4'
H H 0.0000 0.0000 'International Tables Vol C Tables 4.2.6.8 and 6.1.1.4'
B B 0.0013 0.0007 'International Tables Vol C Tables 4.2.6.8 and 6.1.1.4'
N N 0.0061 0.0033 'International Tables Vol C Tables 4.2.6.8 and 6.1.1.4'
F F 0.0171 0.0103 'International Tables Vol C Tables 4.2.6.8 and 6.1.1.4'
S S 0.1246 0.1234 'International Tables Vol C Tables 4.2.6.8 and 6.1.1.4'
Ir Ir -1.4442 7.9887 'International Tables Vol C Tables 4.2.6.8 and 6.1.1.4'
O O 0.0106 0.0060 'International Tables Vol C Tables 4.2.6.8 and 6.1.1.4'

loop_
_geom_angle_atom_site_label_1
_geom_angle_atom_site_label_2
_geom_angle_atom_site_label_3
_geom_angle
C35 Ir1 C34 39.2(5)
C35 Ir1 C36 37.9(5)
C34 Ir1 C36 65.4(5)
C35 Ir1 C37 64.4(5)
C34 Ir1 C37 64.9(4)
C36 Ir1 C37 39.6(5)
C35 Ir1 C33 64.4(5)
C34 Ir1 C33 38.5(4)
C36 Ir1 C33 65.2(5)
C37 Ir1 C33 38.4(4)
C35 Ir1 S3 161.6(4)
C34 Ir1 S3 124.9(4)
C36 Ir1 S3 157.5(4)
C37 Ir1 S3 122.2(3)
C33 Ir1 S3 109.1(3)
C35 Ir1 S1 95.4(4)
C34 Ir1 S1 126.3(4)
C36 Ir1 S1 96.8(3)
C37 Ir1 S1 131.1(3)
C33 Ir1 S1 159.5(3)
S3 Ir1 S1 91.28(11)
C44 Ir2 C45 38.16(12)
C44 Ir2 C43 38.13(12)
C45 Ir2 C43 63.73(19)
C44 Ir2 C46 63.68(19)
C45 Ir2 C46 38.01(12)
C43 Ir2 C46 63.55(19)
C44 Ir2 C47 63.65(18)
C45 Ir2 C47 63.57(19)
C43 Ir2 C47 37.97(11)
C46 Ir2 C47 37.90(12)
C44 Ir2 S2 177.11(18)
C45 Ir2 S2 140.9(2)
C43 Ir2 S2 139.8(2)
C46 Ir2 S2 114.0(2)
C47 Ir2 S2 113.48(19)
C44 Ir2 S4 93.08(18)
C45 Ir2 S4 110.32(19)
C43 Ir2 S4 112.17(18)
C46 Ir2 S4 148.1(2)
C47 Ir2 S4 150.07(18)
S2 Ir2 S4 89.74(11)
C89 Ir3 C88 40.5(8)
C89 Ir3 C87 64.8(7)
C88 Ir3 C87 36.4(7)
C89 Ir3 C85 37.6(8)
C88 Ir3 C85 64.4(8)
C87 Ir3 C85 64.7(7)
C89 Ir3 C86 62.7(7)
C88 Ir3 C86 61.8(6)
C87 Ir3 C86 38.0(6)
C85 Ir3 C86 37.8(6)
C89 Ir3 S5 157.1(7)
C88 Ir3 S5 122.0(6)
C87 Ir3 S5 110.3(5)
C85 Ir3 S5 163.2(6)
C86 Ir3 S5 128.4(4)
C89 Ir3 S7 97.4(6)
C88 Ir3 S7 133.7(7)
C87 Ir3 S7 158.8(5)
C85 Ir3 S7 94.3(5)
C86 Ir3 S7 124.8(5)
S5 Ir3 S7 90.55(12)
C99 Ir4 C95 39.65(17)
C99 Ir4 C98 39.32(17)
C95 Ir4 C98 65.5(3)
C99 Ir4 C96 65.1(3)
C95 Ir4 C96 38.51(16)
C98 Ir4 C96 64.1(3)
C96' Ir4 C97' 37.84(16)
C96' Ir4 C95' 37.78(15)
C97' Ir4 C95' 63.0(2)
C99 Ir4 C97 64.7(3)
C95 Ir4 C97 64.2(3)
C98 Ir4 C97 38.07(16)
C96 Ir4 C97 37.66(16)
C96' Ir4 C98' 62.8(2)
C97' Ir4 C98' 37.46(16)
C95' Ir4 C98' 62.5(2)
C96' Ir4 C99' 62.8(2)
C97' Ir4 C99' 62.6(2)
C95' Ir4 C99' 37.41(15)
C98' Ir4 C99' 37.21(15)
C99 Ir4 S8 133.2(3)
C95 Ir4 S8 172.8(2)
C98 Ir4 S8 109.6(3)
C96' Ir4 S8 140.6(2)
C96 Ir4 S8 145.3(2)
C97' Ir4 S8 113.3(2)
C95' Ir4 S8 175.6(2)
C97 Ir4 S8 115.5(3)
C98' Ir4 S8 113.1(3)
C99' Ir4 S8 139.5(3)
C99 Ir4 S6 119.4(3)
C95 Ir4 S6 92.7(2)
C98 Ir4 S6 157.4(3)
C96' Ir4 S6 115.2(3)
C96 Ir4 S6 102.9(3)
C97' Ir4 S6 152.8(3)
C95' Ir4 S6 92.5(2)
C97 Ir4 S6 138.2(4)
C98' Ir4 S6 142.1(4)
C99' Ir4 S6 105.8(3)
S8 Ir4 S6 91.58(12)
C1 S1 Ir1 111.0(4)
C12 S2 Ir2 113.0(5)
C17 S3 Ir1 110.0(4)
C28 S4 Ir2 111.0(4)
C53 S5 Ir3 111.7(4)
C64 S6 Ir4 111.5(5)
C69 S7 Ir3 109.8(5)
C80 S8 Ir4 107.3(4)
C2 N1 C1 110.3(11)
C2 N1 C15 123.2(13)
C1 N1 C15 126.4(13)
C3 N2 C1 109.8(10)
C3 N2 C4 124.3(10)
C1 N2 C4 125.6(10)
C12 N3 C11 125.8(10)
C12 N3 C14 111.8(11)
C11 N3 C14 122.4(11)
C12 N4 C13 108.4(11)
C12 N4 C16 126.4(12)
C13 N4 C16 124.8(12)
C17 N5 C18 110.5(9)
C17 N5 C31 125.1(10)
C18 N5 C31 124.3(10)
C17 N6 C19 108.3(9)
C17 N6 C20 122.6(9)
C19 N6 C20 129.0(10)
C28 N7 C30 108.2(10)
C28 N7 C27 126.3(10)
C30 N7 C27 124.9(10)
C28 N8 C29 112.1(10)
C28 N8 C32 123.7(11)
C29 N8 C32 124.0(11)
C53 N9 C54 111.8(11)
C53 N9 C67 124.0(12)
C54 N9 C67 124.1(11)
C53 N10 C55 111.1(11)
C53 N10 C56 126.3(10)
C55 N10 C56 122.3(11)
C64 N11 C66 110.1(13)
C64 N11 C63 127.2(13)
C66 N11 C63 122.6(13)
C65 N12 C64 106.6(12)
C65 N12 C68 128.2(12)
C64 N12 C68 124.9(12)
C69 N13 C70 109.9(13)
C69 N13 C83 122.4(13)
C70 N13 C83 127.5(14)
C69 N14 C71 109.3(13)
C69 N14 C72 125.9(13)
C71 N14 C72 124.6(14)
C82 N15 C80 109.4(9)
C82 N15 C79 126.2(12)
C80 N15 C79 124.2(12)
C80 N16 C81 109.8(10)
C80 N16 C84 123.6(11)
C81 N16 C84 126.6(10)
F3 B1 F1 112.4(14)
F3 B1 F4 106.7(16)
F1 B1 F4 105.3(12)
F3 B1 F2 109.5(12)
F1 B1 F2 110.9(11)
F4 B1 F2 111.9(13)
F6 B2 F7 113.3(17)
F6 B2 F5 107.0(15)
F7 B2 F5 114.2(18)
F6 B2 F8 109(2)
F7 B2 F8 106.7(17)
F5 B2 F8 106.8(17)
F9 B3 F11 107(2)
F9 B3 F10 104.8(17)
F11 B3 F10 116.7(15)
F9 B3 F12 112.0(19)
F11 B3 F12 108.7(19)
F10 B3 F12 107.3(13)
F15 B4 F13 108.2(16)
F15 B4 F14 111.8(17)
F13 B4 F14 109.0(15)
F15 B4 F16 118.1(18)
F13 B4 F16 104.9(16)
F14 B4 F16 104.3(16)
F19 B5 F17 112.8(16)
F19 B5 F18 110.5(16)
F17 B5 F18 110.6(16)
F19 B5 F20 108.0(16)
F17 B5 F20 107.9(16)
F18 B5 F20 106.8(16)
F21 B6 F24 107.1(16)
F21 B6 F22 102.3(18)
F24 B6 F22 90.9(18)
F21 B6 F23 116.6(15)
F24 B6 F23 128(2)
F22 B6 F23 105.3(17)
N1 C1 N2 106.4(11)
N1 C1 S1 128.8(10)
N2 C1 S1 124.8(9)
N1 C2 C3 107.3(12)
N2 C3 C2 106.1(11)
N2 C4 C5 113.1(10)
C10 C5 C6 116.6(12)
C10 C5 C4 123.8(13)
C6 C5 C4 119.3(11)
C7 C6 C5 120.9(12)
C8 C7 C6 120.6(13)
C7 C8 C9 117.4(12)
C7 C8 C11 122.9(12)
C9 C8 C11 119.7(12)
C10 C9 C8 119.2(14)
C5 C10 C9 125.1(15)
N3 C11 C8 114.2(11)
N3 C12 N4 108.0(10)
N3 C12 S2 125.8(10)
N4 C12 S2 124.0(11)
C14 C13 N4 110.3(13)
C13 C14 N3 100.7(15)
N5 C17 N6 106.6(9)
N5 C17 S3 126.8(9)
N6 C17 S3 126.6(8)
C19 C18 N5 106.4(10)
C18 C19 N6 108.2(11)
C21 C20 N6 114.7(9)
C20 C21 C26 121.3(11)
C20 C21 C22 124.9(10)
C26 C21 C22 113.8(11)
C23 C22 C21 123.6(11)
C22 C23 C24 121.8(11)
C25 C24 C23 115.7(10)
C25 C24 C27 122.9(10)
C23 C24 C27 121.4(10)
C26 C25 C24 123.4(12)
C25 C26 C21 121.3(13)
N7 C27 C24 113.7(9)
N8 C28 N7 106.1(10)
N8 C28 S4 128.6(9)
N7 C28 S4 125.3(9)
C30 C29 N8 106.2(11)
C29 C30 N7 107.4(11)
C34 C33 C37 107.0(10)
C34 C33 C38 127.5(11)
C37 C33 C38 125.4(10)
C34 C33 Ir1 68.2(7)
C37 C33 Ir1 69.2(6)
C38 C33 Ir1 130.1(9)
C35 C34 C33 107.6(10)
C35 C34 C39 128.2(12)
C33 C34 C39 123.9(12)
C35 C34 Ir1 70.0(8)
C33 C34 Ir1 73.3(7)
C39 C34 Ir1 126.4(9)
C36 C35 C34 110.2(11)
C36 C35 C40 126.1(16)
C34 C35 C40 123.6(15)
C36 C35 Ir1 71.5(7)
C34 C35 Ir1 70.8(7)
C40 C35 Ir1 127.5(11)
C35 C36 C41 132.3(13)
C35 C36 C37 107.0(11)
C41 C36 C37 120.7(13)
C35 C36 Ir1 70.5(7)
C41 C36 Ir1 125.1(10)
C37 C36 Ir1 71.0(6)
C33 C37 C36 108.1(10)
C33 C37 C42 126.8(12)
C36 C37 C42 125.1(12)
C33 C37 Ir1 72.5(7)
C36 C37 Ir1 69.4(6)
C42 C37 Ir1 124.5(9)
C47 C43 C44 108.0
C47 C43 C48 126.0
C44 C43 C48 126.0
C47 C43 Ir2 71.4(2)
C44 C43 Ir2 70.6(2)
C48 C43 Ir2 123.6(2)
C45 C44 C43 108.0
C45 C44 C49 126.0
C43 C44 C49 126.0
C45 C44 Ir2 71.1(2)
C43 C44 Ir2 71.2(2)
C49 C44 Ir2 123.31(19)
C46 C45 C44 108.0
C46 C45 C50 126.0
C44 C45 C50 126.0
C46 C45 Ir2 71.4(2)
C44 C45 Ir2 70.74(19)
C50 C45 Ir2 123.50(19)
C45 C46 C47 108.0
C45 C46 C51 126.0
C47 C46 C51 126.0
C45 C46 Ir2 70.6(2)
C47 C46 Ir2 71.1(2)
C51 C46 Ir2 123.92(19)
C43 C47 C46 108.0
C43 C47 C52 126.0
C46 C47 C52 126.0
C43 C47 Ir2 70.64(19)
C46 C47 Ir2 71.0(2)
C52 C47 Ir2 124.0(2)
N10 C53 N9 104.1(10)
N10 C53 S5 127.9(9)
N9 C53 S5 128.0(10)
C55 C54 N9 106.8(12)
C54 C55 N10 106.0(13)
C57 C56 N10 112.6(10)
C58 C57 C62 124.9(13)
C58 C57 C56 118.2(12)
C62 C57 C56 117.0(13)
C57 C58 C59 114.3(12)
C60 C59 C58 124.0(13)
C61 C60 C59 117.2(13)
C61 C60 C63 123.3(14)
C59 C60 C63 119.3(13)
C60 C61 C62 122.5(13)
C57 C62 C61 116.9(13)
N11 C63 C60 112.7(11)
N11 C64 N12 107.4(12)
N11 C64 S6 128.3(11)
N12 C64 S6 124.2(11)
C66 C65 N12 109.8(14)
C65 C66 N11 106.0(14)
N13 C69 N14 106.6(13)
N13 C69 S7 127.9(11)
N14 C69 S7 125.4(11)
C71 C70 N13 105.9(19)
C70 C71 N14 107.8(18)
N14 C72 C73 114.2(11)
C74 C73 C78 118.8(15)
C74 C73 C72 121.7(15)
C78 C73 C72 119.5(14)
C73 C74 C75 120.6(15)
C76 C75 C74 120.4(14)
C75 C76 C77 118.8(14)
C75 C76 C79 120.5(13)
C77 C76 C79 120.8(14)
C78 C77 C76 118.5(16)
C77 C78 C73 122.8(15)
N15 C79 C76 110.8(10)
N16 C80 N15 104.5(10)
N16 C80 S8 128.6(10)
N15 C80 S8 126.6(9)
C82 C81 N16 108.1(10)
C81 C82 N15 108.1(10)
C89 C85 C86 107.4(17)
C89 C85 C90 126.1(19)
C86 C85 C90 126(2)
C89 C85 Ir3 70.4(11)
C86 C85 Ir3 72.0(9)
C90 C85 Ir3 131.6(13)
C85 C86 C87 109.7(16)
C85 C86 C91 121.3(19)
C87 C86 C91 128.9(17)
C85 C86 Ir3 70.2(9)
C87 C86 Ir3 69.7(8)
C91 C86 Ir3 125.4(11)
C88 C87 C86 107.7(16)
C88 C87 C92 123.5(17)
C86 C87 C92 128.3(15)
C88 C87 Ir3 71.8(9)
C86 C87 Ir3 72.2(8)
C92 C87 Ir3 127.9(11)
C87 C88 C89 108.6(16)
C87 C88 C93 136(2)
C89 C88 C93 115(2)
C87 C88 Ir3 71.8(9)
C89 C88 Ir3 69.4(10)
C93 C88 Ir3 123.9(12)
C85 C89 C88 106.4(15)
C85 C89 C94 132(3)
C88 C89 C94 121(3)
C85 C89 Ir3 72.0(11)
C88 C89 Ir3 70.1(9)
C94 C89 Ir3 126.2(15)
C99 C95 C96 108.0
C99 C95 C100 126.0
C96 C95 C100 126.0
C99 C95 Ir4 69.0(3)
C96 C95 Ir4 73.8(3)
C100 C95 Ir4 122.8(3)
C97 C96 C95 108.0
C97 C96 C101 126.0
C95 C96 C101 126.0
C97 C96 Ir4 71.9(3)
C95 C96 Ir4 67.6(3)
C101 C96 Ir4 126.0(3)
C98 C97 C96 108.0
C98 C97 C102 126.0
C96 C97 C102 126.0
C98 C97 Ir4 68.3(3)
C96 C97 Ir4 70.5(3)
C102 C97 Ir4 126.8(3)
C97 C98 C99 108.0
C97 C98 C103 126.0
C99 C98 C103 126.0
C97 C98 Ir4 73.6(3)
C99 C98 Ir4 67.9(3)
C103 C98 Ir4 124.1(3)
C95 C99 C98 108.0
C95 C99 C104 126.0
C98 C99 C104 126.0
C95 C99 Ir4 71.4(3)
C98 C99 Ir4 72.7(3)
C104 C99 Ir4 121.6(3)
C96' C95' C99' 108.0
C96' C95' C105 126.0
C99' C95' C105 126.0
C96' C95' Ir4 70.4(3)
C99' C95' Ir4 72.2(3)
C105 C95' Ir4 123.0(3)
C95' C96' C97' 108.0
C95' C96' C106 126.0
C97' C96' C106 126.0
C95' C96' Ir4 71.8(3)
C97' C96' Ir4 71.6(3)
C106 C96' Ir4 122.3(3)
C98' C97' C96' 108.0
C98' C97' C107 126.0
C96' C97' C107 126.0
C98' C97' Ir4 72.3(3)
C96' C97' Ir4 70.6(3)
C107 C97' Ir4 122.8(3)
C99' C98' C97' 108.0
C99' C98' C108 126.0
C97' C98' C108 126.0
C99' C98' Ir4 71.5(3)
C97' C98' Ir4 70.2(3)
C108 C98' Ir4 123.9(3)
C98' C99' C95' 108.0
C98' C99' C109 126.0
C95' C99' C109 126.0
C98' C99' Ir4 71.3(3)
C95' C99' Ir4 70.4(3)
C109 C99' Ir4 124.0(3)

loop_
_geom_bond_atom_site_label_1
_geom_bond_atom_site_label_2
_geom_bond_distance
Ir1 C35 2.159(12)
Ir1 C34 2.170(13)
Ir1 C36 2.172(10)
Ir1 C37 2.195(12)
Ir1 C33 2.239(11)
Ir1 S3 2.295(3)
Ir1 S1 2.303(3)
Ir2 C44 2.193(6)
Ir2 C45 2.198(6)
Ir2 C43 2.201(6)
Ir2 C46 2.209(6)
Ir2 C47 2.211(6)
Ir2 S2 2.287(3)
Ir2 S4 2.314(3)
Ir3 C89 2.134(18)
Ir3 C88 2.145(14)
Ir3 C87 2.145(13)
Ir3 C85 2.155(17)
Ir3 C86 2.178(15)
Ir3 S5 2.307(3)
Ir3 S7 2.321(4)
Ir4 C99 2.099(8)
Ir4 C95 2.131(7)
Ir4 C98 2.163(9)
Ir4 C96' 2.208(7)
Ir4 C96 2.213(8)
Ir4 C97' 2.222(8)
Ir4 C95' 2.227(7)
Ir4 C97 2.232(9)
Ir4 C98' 2.249(9)
Ir4 C99' 2.252(8)
Ir4 S8 2.306(3)
Ir4 S6 2.313(4)
S1 C1 1.718(13)
S2 C12 1.729(12)
S3 C17 1.727(11)
S4 C28 1.738(11)
S5 C53 1.727(12)
S6 C64 1.728(14)
S7 C69 1.706(15)
S8 C80 1.712(12)
N1 C2 1.300(18)
N1 C1 1.328(15)
N1 C15 1.425(15)
N2 C3 1.295(16)
N2 C1 1.378(15)
N2 C4 1.456(14)
N3 C12 1.317(16)
N3 C11 1.422(15)
N3 C14 1.466(17)
N4 C12 1.338(17)
N4 C13 1.398(19)
N4 C16 1.499(18)
N5 C17 1.342(14)
N5 C18 1.357(15)
N5 C31 1.494(14)
N6 C17 1.359(14)
N6 C19 1.369(15)
N6 C20 1.445(14)
N7 C28 1.331(14)
N7 C30 1.401(15)
N7 C27 1.455(14)
N8 C28 1.325(15)
N8 C29 1.342(16)
N8 C32 1.503(16)
N9 C53 1.322(15)
N9 C54 1.340(17)
N9 C67 1.537(16)
N10 C53 1.321(15)
N10 C55 1.366(16)
N10 C56 1.522(15)
N11 C64 1.289(17)
N11 C66 1.41(2)
N11 C63 1.451(18)
N12 C65 1.371(19)
N12 C64 1.397(17)
N12 C68 1.481(18)
N13 C69 1.334(17)
N13 C70 1.40(2)
N13 C83 1.443(16)
N14 C69 1.368(18)
N14 C71 1.37(2)
N14 C72 1.466(18)
N15 C82 1.380(15)
N15 C80 1.398(16)
N15 C79 1.466(16)
N16 C80 1.372(14)
N16 C81 1.387(16)
N16 C84 1.449(16)
B1 F3 1.357(15)
B1 F1 1.364(14)
B1 F4 1.369(15)
B1 F2 1.372(14)
B2 F6 1.32(2)
B2 F7 1.33(2)
B2 F5 1.377(19)
B2 F8 1.38(3)
B3 F9 1.22(2)
B3 F11 1.24(2)
B3 F10 1.398(18)
B3 F12 1.42(2)
B4 F15 1.350(16)
B4 F13 1.368(16)
B4 F14 1.403(17)
B4 F16 1.435(17)
B5 F19 1.406(18)
B5 F17 1.414(18)
B5 F18 1.420(18)
B5 F20 1.423(18)
B6 F21 1.394(18)
B6 F24 1.395(17)
B6 F22 1.425(18)
B6 F23 1.430(17)
C2 C3 1.419(19)
C4 C5 1.508(17)
C5 C10 1.281(18)
C5 C6 1.432(18)
C6 C7 1.384(17)
C7 C8 1.373(18)
C8 C9 1.41(2)
C8 C11 1.510(17)
C9 C10 1.389(19)
C13 C14 1.39(2)
C18 C19 1.357(16)
C20 C21 1.442(17)
C21 C26 1.452(16)
C21 C22 1.457(16)
C22 C23 1.304(17)
C23 C24 1.430(15)
C24 C25 1.418(18)
C24 C27 1.505(15)
C25 C26 1.329(19)
C29 C30 1.328(18)
C33 C34 1.455(16)
C33 C37 1.458(17)
C33 C38 1.495(15)
C34 C35 1.45(2)
C34 C39 1.459(17)
C35 C36 1.408(19)
C35 C40 1.499(18)
C36 C41 1.477(19)
C36 C37 1.480(17)
C37 C42 1.482(17)
C43 C47 1.435(4)
C43 C44 1.435(4)
C43 C48 1.526(4)
C44 C45 1.435(4)
C44 C49 1.526(4)
C45 C46 1.435(4)
C45 C50 1.526(4)
C46 C47 1.435(4)
C46 C51 1.526(4)
C47 C52 1.526(4)
C54 C55 1.318(19)
C56 C57 1.479(17)
C57 C58 1.360(17)
C57 C62 1.391(19)
C58 C59 1.421(18)
C59 C60 1.394(19)
C60 C61 1.35(2)
C60 C63 1.522(18)
C61 C62 1.40(2)
C65 C66 1.31(2)
C70 C71 1.36(2)
C72 C73 1.518(19)
C73 C74 1.31(2)
C73 C78 1.37(2)
C74 C75 1.407(19)
C75 C76 1.362(19)
C76 C77 1.38(2)
C76 C79 1.539(19)
C77 C78 1.36(2)
C81 C82 1.328(16)
C85 C89 1.38(3)
C85 C86 1.40(2)
C85 C90 1.65(3)
C86 C87 1.41(2)
C86 C91 1.41(2)
C87 C88 1.34(2)
C87 C92 1.57(2)
C88 C89 1.48(3)
C88 C93 1.51(3)
C89 C94 1.54(3)
C95 C99 1.435(5)
C95 C96 1.435(5)
C95 C100 1.525(5)
C96 C97 1.435(5)
C96 C101 1.525(5)
C97 C98 1.435(5)
C97 C102 1.525(5)
C98 C99 1.435(5)
C98 C103 1.525(5)
C99 C104 1.525(5)
C95' C96' 1.436(5)
C95' C99' 1.437(5)
C95' C105 1.527(5)
C96' C97' 1.436(5)
C96' C106 1.527(5)
C97' C98' 1.436(5)
C97' C107 1.527(5)
C98' C99' 1.436(5)
C98' C108 1.527(5)
C99' C109 1.526(5)

loop_
_geom_torsion_atom_site_label_1
_geom_torsion_atom_site_label_2
_geom_torsion_atom_site_label_3
_geom_torsion_atom_site_label_4
_geom_torsion
C2 N1 C1 N2 -0.8(14)
C15 N1 C1 N2 -178.1(11)
C2 N1 C1 S1 -179.3(11)
C15 N1 C1 S1 3.4(18)
C3 N2 C1 N1 2.1(14)
C4 N2 C1 N1 176.2(10)
C3 N2 C1 S1 -179.3(10)
C4 N2 C1 S1 -5.2(16)
Ir1 S1 C1 N1 75.4(11)
Ir1 S1 C1 N2 -102.8(9)
C1 N1 C2 C3 -0.8(16)
C15 N1 C2 C3 176.7(12)
C1 N2 C3 C2 -2.5(15)
C4 N2 C3 C2 -176.7(12)
N1 C2 C3 N2 2.1(17)
C3 N2 C4 C5 -80.2(16)
C1 N2 C4 C5 106.6(13)
N2 C4 C5 C10 91.9(14)
N2 C4 C5 C6 -93.5(13)
C10 C5 C6 C7 -2.4(18)
C4 C5 C6 C7 -177.4(11)
C5 C6 C7 C8 -1.1(18)
C6 C7 C8 C9 3.8(18)
C6 C7 C8 C11 -179.0(11)
C7 C8 C9 C10 -3.1(19)
C11 C8 C9 C10 179.6(12)
C6 C5 C10 C9 3(2)
C4 C5 C10 C9 177.9(12)
C8 C9 C10 C5 0(2)
C12 N3 C11 C8 -104.2(15)
C14 N3 C11 C8 79.4(16)
C7 C8 C11 N3 -117.6(13)
C9 C8 C11 N3 59.5(15)
C11 N3 C12 N4 174.8(12)
C14 N3 C12 N4 -8.4(17)
C11 N3 C12 S2 11(2)
C14 N3 C12 S2 -172.2(11)
C13 N4 C12 N3 8.2(18)
C16 N4 C12 N3 -177.8(15)
C13 N4 C12 S2 172.4(13)
C16 N4 C12 S2 -14(2)
Ir2 S2 C12 N3 -101.5(12)
Ir2 S2 C12 N4 97.1(13)
C12 N4 C13 C14 -5(2)
C16 N4 C13 C14 -179.2(17)
N4 C13 C14 N3 0(2)
C12 N3 C14 C13 5.0(18)
C11 N3 C14 C13 -178.0(13)
C18 N5 C17 N6 -0.1(13)
C31 N5 C17 N6 -176.4(10)
C18 N5 C17 S3 177.9(9)
C31 N5 C17 S3 1.6(17)
C19 N6 C17 N5 0.5(12)
C20 N6 C17 N5 178.6(9)
C19 N6 C17 S3 -177.6(9)
C20 N6 C17 S3 0.6(16)
Ir1 S3 C17 N5 88.2(10)
Ir1 S3 C17 N6 -94.2(10)
C17 N5 C18 C19 -0.3(13)
C31 N5 C18 C19 176.1(11)
N5 C18 C19 N6 0.6(13)
C17 N6 C19 C18 -0.7(13)
C20 N6 C19 C18 -178.7(11)
C17 N6 C20 C21 -94.4(13)
C19 N6 C20 C21 83.4(15)
N6 C20 C21 C26 74.9(14)
N6 C20 C21 C22 -103.7(13)
C20 C21 C22 C23 -177.9(11)
C26 C21 C22 C23 3.3(17)
C21 C22 C23 C24 -5.2(18)
C22 C23 C24 C25 2.0(17)
C22 C23 C24 C27 -175.4(11)
C23 C24 C25 C26 3(2)
C27 C24 C25 C26 -179.5(13)
C24 C25 C26 C21 -5(2)
C20 C21 C26 C25 -177.0(12)
C22 C21 C26 C25 1.8(18)
C28 N7 C27 C24 106.3(13)
C30 N7 C27 C24 -83.3(15)
C25 C24 C27 N7 91.8(14)
C23 C24 C27 N7 -91.0(13)
C29 N8 C28 N7 -2.7(14)
C32 N8 C28 N7 -178.4(13)
C29 N8 C28 S4 179.2(10)
C32 N8 C28 S4 3.5(19)
C30 N7 C28 N8 1.2(13)
C27 N7 C28 N8 172.9(10)
C30 N7 C28 S4 179.4(9)
C27 N7 C28 S4 -8.9(17)
Ir2 S4 C28 N8 79.1(12)
Ir2 S4 C28 N7 -98.7(10)
C28 N8 C29 C30 3.1(15)
C32 N8 C29 C30 178.8(14)
N8 C29 C30 N7 -2.2(15)
C28 N7 C30 C29 0.7(15)
C27 N7 C30 C29 -171.2(11)
C37 C33 C34 C35 3.6(14)
C38 C33 C34 C35 -173.5(12)
Ir1 C33 C34 C35 62.0(9)
C37 C33 C34 C39 178.5(11)
C38 C33 C34 C39 1(2)
Ir1 C33 C34 C39 -123.1(12)
C37 C33 C34 Ir1 -58.5(8)
C38 C33 C34 Ir1 124.5(13)
C33 C34 C35 C36 -3.2(15)
C39 C34 C35 C36 -177.8(12)
Ir1 C34 C35 C36 61.0(9)
C33 C34 C35 C40 172.9(14)
C39 C34 C35 C40 -2(2)
Ir1 C34 C35 C40 -122.9(14)
C33 C34 C35 Ir1 -64.2(9)
C39 C34 C35 Ir1 121.2(13)
C34 C35 C36 C41 179.3(14)
C40 C35 C36 C41 3(2)
Ir1 C35 C36 C41 -120.2(15)
C34 C35 C36 C37 1.5(14)
C40 C35 C36 C37 -174.5(14)
Ir1 C35 C36 C37 62.0(8)
C34 C35 C36 Ir1 -60.5(9)
C40 C35 C36 Ir1 123.5(16)
C34 C33 C37 C36 -2.7(13)
C38 C33 C37 C36 174.4(11)
Ir1 C33 C37 C36 -60.5(8)
C34 C33 C37 C42 178.2(12)
C38 C33 C37 C42 -5(2)
Ir1 C33 C37 C42 120.4(12)
C34 C33 C37 Ir1 57.8(8)
C38 C33 C37 Ir1 -125.1(12)
C35 C36 C37 C33 0.8(13)
C41 C36 C37 C33 -177.3(12)
Ir1 C36 C37 C33 62.5(8)
C35 C36 C37 C42 179.9(12)
C41 C36 C37 C42 1.8(19)
Ir1 C36 C37 C42 -118.4(12)
C35 C36 C37 Ir1 -61.7(8)
C41 C36 C37 Ir1 120.2(12)
C47 C43 C44 C45 0.0
C48 C43 C44 C45 180.0
Ir2 C43 C44 C45 62.0(2)
C47 C43 C44 C49 180.0
C48 C43 C44 C49 0.0
Ir2 C43 C44 C49 -118.0(2)
C47 C43 C44 Ir2 -62.0(2)
C48 C43 C44 Ir2 118.0(2)
C43 C44 C45 C46 0.0
C49 C44 C45 C46 -180.0
Ir2 C44 C45 C46 62.1(2)
C43 C44 C45 C50 180.0
C49 C44 C45 C50 0.0
Ir2 C44 C45 C50 -118.0(2)
C43 C44 C45 Ir2 -62.1(2)
C49 C44 C45 Ir2 117.9(2)
C44 C45 C46 C47 0.0
C50 C45 C46 C47 -180.0
Ir2 C45 C46 C47 61.6(2)
C44 C45 C46 C51 180.0
C50 C45 C46 C51 0.0
Ir2 C45 C46 C51 -118.4(2)
C44 C45 C46 Ir2 -61.6(2)
C50 C45 C46 Ir2 118.4(2)
C44 C43 C47 C46 0.0
C48 C43 C47 C46 180.0
Ir2 C43 C47 C46 -61.5(2)
C44 C43 C47 C52 180.0
C48 C43 C47 C52 0.0
Ir2 C43 C47 C52 118.5(2)
C44 C43 C47 Ir2 61.5(2)
C48 C43 C47 Ir2 -118.5(2)
C45 C46 C47 C43 0.0
C51 C46 C47 C43 180.0
Ir2 C46 C47 C43 61.3(2)
C45 C46 C47 C52 -180.0
C51 C46 C47 C52 0.0
Ir2 C46 C47 C52 -118.7(2)
C45 C46 C47 Ir2 -61.3(2)
C51 C46 C47 Ir2 118.7(2)
C55 N10 C53 N9 -1.3(14)
C56 N10 C53 N9 -174.9(11)
C55 N10 C53 S5 177.0(10)
C56 N10 C53 S5 3.4(18)
C54 N9 C53 N10 3.5(15)
C67 N9 C53 N10 -179.3(12)
C54 N9 C53 S5 -174.8(10)
C67 N9 C53 S5 2(2)
Ir3 S5 C53 N10 94.3(11)
Ir3 S5 C53 N9 -87.9(12)
C53 N9 C54 C55 -4.4(17)
C67 N9 C54 C55 178.4(13)
N9 C54 C55 N10 3.3(16)
C53 N10 C55 C54 -1.3(16)
C56 N10 C55 C54 172.6(11)
C53 N10 C56 C57 102.1(14)
C55 N10 C56 C57 -70.8(15)
N10 C56 C57 C58 -71.1(15)
N10 C56 C57 C62 110.3(13)
C62 C57 C58 C59 0.1(19)
C56 C57 C58 C59 -178.4(11)
C57 C58 C59 C60 -2(2)
C58 C59 C60 C61 0(2)
C58 C59 C60 C63 -175.8(12)
C59 C60 C61 C62 4(2)
C63 C60 C61 C62 179.4(12)
C58 C57 C62 C61 3(2)
C56 C57 C62 C61 -178.2(11)
C60 C61 C62 C57 -5(2)
C64 N11 C63 C60 -90.8(17)
C66 N11 C63 C60 94.4(16)
C61 C60 C63 N11 106.1(16)
C59 C60 C63 N11 -78.5(16)
C66 N11 C64 N12 2.4(16)
C63 N11 C64 N12 -173.0(12)
C66 N11 C64 S6 178.9(12)
C63 N11 C64 S6 4(2)
C65 N12 C64 N11 -3.5(16)
C68 N12 C64 N11 -177.2(13)
C65 N12 C64 S6 179.9(12)
C68 N12 C64 S6 6(2)
Ir4 S6 C64 N11 100.1(13)
Ir4 S6 C64 N12 -84.0(12)
C64 N12 C65 C66 3.3(19)
C68 N12 C65 C66 176.7(15)
N12 C65 C66 N11 -1.8(19)
C64 N11 C66 C65 -0.4(18)
C63 N11 C66 C65 175.2(14)
C70 N13 C69 N14 -1.8(17)
C83 N13 C69 N14 -178.2(12)
C70 N13 C69 S7 174.0(13)
C83 N13 C69 S7 -2(2)
C71 N14 C69 N13 -2.1(17)
C72 N14 C69 N13 -176.6(12)
C71 N14 C69 S7 -178.0(13)
C72 N14 C69 S7 7(2)
Ir3 S7 C69 N13 -69.0(13)
Ir3 S7 C69 N14 106.1(12)
C69 N13 C70 C71 5(2)
C83 N13 C70 C71 -178.8(16)
N13 C70 C71 N14 -6(2)
C69 N14 C71 C70 5(2)
C72 N14 C71 C70 179.8(16)
C69 N14 C72 C73 -86.9(18)
C71 N14 C72 C73 99.3(19)
N14 C72 C73 C74 95.0(17)
N14 C72 C73 C78 -83.7(17)
C78 C73 C74 C75 0(2)
C72 C73 C74 C75 -178.4(13)
C73 C74 C75 C76 -2(2)
C74 C75 C76 C77 0(2)
C74 C75 C76 C79 178.2(12)
C75 C76 C77 C78 3(2)
C79 C76 C77 C78 -175.2(12)
C76 C77 C78 C73 -5(2)
C74 C73 C78 C77 3(2)
C72 C73 C78 C77 -178.3(13)
C82 N15 C79 C76 -71.6(17)
C80 N15 C79 C76 103.0(15)
C75 C76 C79 N15 98.0(15)
C77 C76 C79 N15 -83.9(16)
C81 N16 C80 N15 -2.7(13)
C84 N16 C80 N15 177.5(10)
C81 N16 C80 S8 -176.9(10)
C84 N16 C80 S8 3.4(18)
C82 N15 C80 N16 1.7(13)
C79 N15 C80 N16 -173.7(10)
C82 N15 C80 S8 176.0(10)
C79 N15 C80 S8 0.6(18)
Ir4 S8 C80 N16 -89.6(11)
Ir4 S8 C80 N15 97.4(11)
C80 N16 C81 C82 2.9(15)
C84 N16 C81 C82 -177.4(11)
N16 C81 C82 N15 -1.8(15)
C80 N15 C82 C81 0.1(15)
C79 N15 C82 C81 175.3(12)
C89 C85 C86 C87 -3.2(18)
C90 C85 C86 C87 -172.6(17)
Ir3 C85 C86 C87 58.7(11)
C89 C85 C86 C91 178.0(15)
C90 C85 C86 C91 9(3)
Ir3 C85 C86 C91 -120.1(14)
C89 C85 C86 Ir3 -61.9(12)
C90 C85 C86 Ir3 128.7(19)
C85 C86 C87 C88 4.5(17)
C91 C86 C87 C88 -176.8(15)
Ir3 C86 C87 C88 63.5(10)
C85 C86 C87 C92 176.4(15)
C91 C86 C87 C92 -5(3)
Ir3 C86 C87 C92 -124.6(16)
C85 C86 C87 Ir3 -58.9(11)
C91 C86 C87 Ir3 119.7(16)
C86 C87 C88 C89 -3.9(17)
C92 C87 C88 C89 -176.3(14)
Ir3 C87 C88 C89 59.8(11)
C86 C87 C88 C93 175.9(19)
C92 C87 C88 C93 3(3)
Ir3 C87 C88 C93 -120(2)
C86 C87 C88 Ir3 -63.8(10)
C92 C87 C88 Ir3 123.8(14)
C86 C85 C89 C88 0.8(19)
C90 C85 C89 C88 170.1(16)
Ir3 C85 C89 C88 -62.1(11)
C86 C85 C89 C94 -174(2)
C90 C85 C89 C94 -5(3)
Ir3 C85 C89 C94 123(2)
C86 C85 C89 Ir3 62.9(11)
C90 C85 C89 Ir3 -127.8(18)
C87 C88 C89 C85 2.0(19)
C93 C88 C89 C85 -177.8(15)
Ir3 C88 C89 C85 63.4(12)
C87 C88 C89 C94 177.6(18)
C93 C88 C89 C94 -2(3)
Ir3 C88 C89 C94 -121.0(19)
C87 C88 C89 Ir3 -61.4(11)
C93 C88 C89 Ir3 118.8(14)
C99 C95 C96 C97 0.0
C100 C95 C96 C97 180.0
Ir4 C95 C96 C97 60.9(3)
C99 C95 C96 C101 -180.0
C100 C95 C96 C101 0.0
Ir4 C95 C96 C101 -119.2(3)
C99 C95 C96 Ir4 -60.8(3)
C100 C95 C96 Ir4 119.2(3)
C95 C96 C97 C98 0.0
C101 C96 C97 C98 180.0
Ir4 C96 C97 C98 58.2(3)
C95 C96 C97 C102 180.0
C101 C96 C97 C102 0.0
Ir4 C96 C97 C102 -121.8(3)
C95 C96 C97 Ir4 -58.2(3)
C101 C96 C97 Ir4 121.8(3)
C96 C97 C98 C99 0.0
C102 C97 C98 C99 180.0
Ir4 C97 C98 C99 59.5(3)
C96 C97 C98 C103 180.0
C102 C97 C98 C103 0.0
Ir4 C97 C98 C103 -120.5(3)
C96 C97 C98 Ir4 -59.5(3)
C102 C97 C98 Ir4 120.5(3)
C96 C95 C99 C98 0.0
C100 C95 C99 C98 180.0
Ir4 C95 C99 C98 -64.0(3)
C96 C95 C99 C104 180.0
C100 C95 C99 C104 0.0
Ir4 C95 C99 C104 116.0(3)
C96 C95 C99 Ir4 64.0(3)
C100 C95 C99 Ir4 -116.0(3)
C97 C98 C99 C95 0.0
C103 C98 C99 C95 -180.0
Ir4 C98 C99 C95 63.1(3)
C97 C98 C99 C104 180.0
C103 C98 C99 C104 0.0
Ir4 C98 C99 C104 -116.9(3)
C97 C98 C99 Ir4 -63.1(3)
C103 C98 C99 Ir4 116.9(3)
C99' C95' C96' C97' 0.0
C105 C95' C96' C97' 180.0
Ir4 C95' C96' C97' 62.9(3)
C99' C95' C96' C106 -180.0
C105 C95' C96' C106 0.0
Ir4 C95' C96' C106 -117.1(3)
C99' C95' C96' Ir4 -62.9(3)
C105 C95' C96' Ir4 117.1(3)
C95' C96' C97' C98' 0.0
C106 C96' C97' C98' -180.0
Ir4 C96' C97' C98' 63.0(3)
C95' C96' C97' C107 180.0
C106 C96' C97' C107 0.0
Ir4 C96' C97' C107 -117.0(3)
C95' C96' C97' Ir4 -63.0(3)
C106 C96' C97' Ir4 117.0(3)
C96' C97' C98' C99' 0.0
C107 C97' C98' C99' 180.0
Ir4 C97' C98' C99' 61.9(3)
C96' C97' C98' C108 -180.0
C107 C97' C98' C108 0.0
Ir4 C97' C98' C108 -118.1(3)
C96' C97' C98' Ir4 -61.9(3)
C107 C97' C98' Ir4 118.1(3)
C97' C98' C99' C95' 0.0
C108 C98' C99' C95' 180.0
Ir4 C98' C99' C95' 61.1(3)
C97' C98' C99' C109 180.0
C108 C98' C99' C109 0.0
Ir4 C98' C99' C109 -118.9(3)
C97' C98' C99' Ir4 -61.1(3)
C108 C98' C99' Ir4 118.9(3)
C96' C95' C99' C98' 0.0
C105 C95' C99' C98' 180.0
Ir4 C95' C99' C98' -61.7(3)
C96' C95' C99' C109 -180.0
C105 C95' C99' C109 0.0
Ir4 C95' C99' C109 118.4(3)
C96' C95' C99' Ir4 61.7(3)
C105 C95' C99' Ir4 -118.3(3)

loop_
_platon_squeeze_void_nr
_platon_squeeze_void_average_x
_platon_squeeze_void_average_y
_platon_squeeze_void_average_z
_platon_squeeze_void_volume
_platon_squeeze_void_count_electrons
1 0.500 1.000 0.500 971.4 299.2
2 0.428 0.491 0.600 13.8 1.1
3 0.500 0.500 0.000 47.6 22.4
4 0.512 0.352 0.324 25.6 2.8
5 0.488 0.651 0.677 25.6 3.9
6 0.574 0.512 0.402 13.8 2.9
